data_7134305
loop_
_publ_author_name
'Wei, Jun'
'Yi, Zhi-Yuan'
'Jin, Zhuan'
'Liu, Yi'
'Wang, Zuo-Fei'
'Dong, Xiu-Qin'
'Wang, Chun-Jiang'

_publ_section_title
;
 Synthesis of chiral \b-hydroxy allylic sulfides via iridium-catalyzed
 asymmetric cascade allylation/acyl transfer rearrangement
;
_journal_issue 30
_journal_name_full 'Chemical Communications'
_journal_page_first 5609
_journal_page_last 5612
_journal_paper_doi 10.1039/D5CC00422E
_journal_volume 61
_journal_year 2025
_chemical_absolute_configuration ad
_chemical_formula_moiety 'C16 H16 O4 S'
_chemical_formula_sum 'C16 H16 O4 S'
_chemical_formula_weight 4855.44
_space_group_crystal_system monoclinic
_space_group_IT_number 4
_space_group_name_Hall 'P 2yb'
_space_group_name_H-M_alt 'P 1 21 1'
_atom_sites_solution_hydrogens geom
_atom_sites_solution_primary dual
_audit_creation_date 2024-12-13
_audit_creation_method
;
Olex2 1.5
(compiled 2023.03.06 svn.rbb2c1857 for OlexSys, GUI svn.r6748)
;
_audit_update_record
;
2024-12-19 deposited with the CCDC.	2025-03-07 downloaded from the CCDC.
;
_cell_angle_alpha 90
_cell_angle_beta 89.996(2)
_cell_angle_gamma 90
_cell_formula_units_Z 16
_cell_length_a 5.78780(10)
_cell_length_b 33.2044(6)
_cell_length_c 30.9443(5)
_cell_measurement_reflns_used 32163
_cell_measurement_temperature 100.00(10)
_cell_measurement_theta_max 73.6240
_cell_measurement_theta_min 2.7220
_cell_volume 5946.89(18)
_computing_cell_refinement 'CrysAlisPro 1.171.39.28b (Rigaku OD, 2015)'
_computing_data_collection 'CrysAlisPro 1.171.39.28b (Rigaku OD, 2015)'
_computing_data_reduction 'CrysAlisPro 1.171.39.28b (Rigaku OD, 2015)'
_computing_molecular_graphics 'Olex2 1.5 (Dolomanov et al., 2009)'
_computing_publication_material 'Olex2 1.5 (Dolomanov et al., 2009)'
_computing_structure_refinement 'SHELXL 2014/7 (Sheldrick, 2015)'
_computing_structure_solution 'SHELXT 2014/5 (Sheldrick, 2014)'
_diffrn_ambient_environment N~2~
_diffrn_ambient_temperature 100.00(10)
_diffrn_detector 'CCD plate'
_diffrn_measured_fraction_theta_full 1.000
_diffrn_measured_fraction_theta_max 0.984
_diffrn_measurement_details
;
List of Runs (angles in degrees, time in seconds):

  # Type    Start    End  Width  t~exp~   \w     \q     \k     \f   Frames
#--------------------------------------------------------------------------
  1  \w    -45.00 -15.00   0.50    0.50    --    0.00 -77.00 -60.00   60
  2  \w    -10.00  15.00   0.50    0.50    --    0.00 -82.00  30.00   50
  3  \w    -42.00   2.00   0.50    0.50    --    0.00 -77.00   0.00   88
  4  \w    -31.00  27.00   0.50    0.50    --    0.00 -82.00-120.00  116
  5  \w     17.00  43.00   0.50    0.50    --    0.00  57.00 -90.00   52
  6  \w    -22.00  53.00   0.50    0.50    --    0.00  57.00 -30.00  150
  7  \w     80.00 127.00   0.50    1.00    --   95.20 -82.00 -90.00   94
  8  \w      6.00 103.00   0.50    1.00    --   95.20 -77.00  90.00  194
  9  \w     22.00  62.00   0.50    1.00    --   95.20 -77.00  30.00   80
 10  \w     51.00 105.00   0.50    1.00    --   95.20 -61.00  90.00  108
 11  \w      7.00  48.00   0.50    1.00    --   95.20 -61.00  90.00   82
 12  \w     24.00 123.00   0.50    1.00    --   95.20 -82.00-150.00  198
 13  \w     18.00 116.00   0.50    1.00    --   95.20 -61.00 -30.00  196
 14  \w     13.00 105.00   0.50    1.00    --   95.20 -82.00 150.00  184
 15  \w     12.00 112.00   0.50    1.00    --   95.20 -30.00-150.00  200
 16  \w     94.00 119.00   0.50    1.00    --   95.20 -82.00 -60.00   50
 17  \w      6.00  92.00   0.50    1.00    --   95.20 -15.00-120.00  172
 18  \w    136.00 178.00   0.50    1.00    --   95.20  30.00-180.00   84
 19  \w    117.00 143.00   0.50    1.00    --   95.20  82.00  60.00   52
 20  \w     84.00 110.00   0.50    1.00    --   95.20  30.00-180.00   52
 21  \w     83.00 109.00   0.50    1.00    --   95.20 -82.00 120.00   52
 22  \w     79.00 105.00   0.50    1.00    --   95.20 -77.00  30.00   52
 23  \w     73.00 181.00   0.50    1.00    --   95.20  15.00-150.00  216
 24  \w     16.00 104.00   0.50    1.00    --   95.20 -61.00-150.00  176
;
_diffrn_measurement_device 'four-circle diffractometer'
_diffrn_measurement_device_type 'XtaLAB AFC12 (RINC): Kappa single'
_diffrn_measurement_method '\w scans'
_diffrn_orient_matrix_type 'CrysAlisPro convention (1999,Acta A55,543-557)'
_diffrn_orient_matrix_UB_11 0.0004114000
_diffrn_orient_matrix_UB_12 0.0451531000
_diffrn_orient_matrix_UB_13 -0.0114421000
_diffrn_orient_matrix_UB_21 -0.0524404000
_diffrn_orient_matrix_UB_22 0.0104948000
_diffrn_orient_matrix_UB_23 0.0474807000
_diffrn_orient_matrix_UB_31 0.2609513000
_diffrn_orient_matrix_UB_32 0.0020512000
_diffrn_orient_matrix_UB_33 0.0095768000
_diffrn_radiation_monochromator graphite
_diffrn_radiation_probe x-ray
_diffrn_radiation_type 'Cu K\a'
_diffrn_radiation_wavelength 1.54184
_diffrn_reflns_av_R_equivalents 0.0597
_diffrn_reflns_av_unetI/netI 0.0548
_diffrn_reflns_Laue_measured_fraction_full 1.000
_diffrn_reflns_Laue_measured_fraction_max 0.984
_diffrn_reflns_limit_h_max 7
_diffrn_reflns_limit_h_min -3
_diffrn_reflns_limit_k_max 41
_diffrn_reflns_limit_k_min -40
_diffrn_reflns_limit_l_max 37
_diffrn_reflns_limit_l_min -37
_diffrn_reflns_number 63590
_diffrn_reflns_point_group_measured_fraction_full 1.000
_diffrn_reflns_point_group_measured_fraction_max 0.978
_diffrn_reflns_theta_full 67.684
_diffrn_reflns_theta_max 74.251
_diffrn_reflns_theta_min 2.661
_diffrn_source 'fine-focus sealed X-ray tube'
_diffrn_source_type 'Enhance (Cu) X-ray Source'
_exptl_absorpt_coefficient_mu 2.054
_exptl_absorpt_correction_T_max 1.00000
_exptl_absorpt_correction_T_min 0.40134
_exptl_absorpt_correction_type multi-scan
_exptl_absorpt_process_details
;
CrysAlisPro 1.171.39.28b (Rigaku Oxford Diffraction, 2015)
Empirical absorption correction using spherical harmonics,
 implemented in SCALE3 ABSPACK scaling algorithm.
;
_exptl_crystal_colour colourless
_exptl_crystal_colour_primary colourless
_exptl_crystal_density_diffrn 1.356
_exptl_crystal_description needle
_exptl_crystal_F_000 2546
_exptl_crystal_size_max 0.5
_exptl_crystal_size_mid 0.1
_exptl_crystal_size_min 0.1
_refine_diff_density_max 1.077
_refine_diff_density_min -0.527
_refine_diff_density_rms 0.097
_refine_ls_abs_structure_details
;
 Flack x determined using 8641 quotients [(I+)-(I-)]/[(I+)+(I-)]
 (Parsons, Flack and Wagner, Acta Cryst. B69 (2013) 249-259).
;
_refine_ls_abs_structure_Flack -0.009(7)
_refine_ls_extinction_method none
_refine_ls_goodness_of_fit_ref 1.040
_refine_ls_hydrogen_treatment constr
_refine_ls_matrix_type full
_refine_ls_number_parameters 1524
_refine_ls_number_reflns 21664
_refine_ls_number_restraints 1094
_refine_ls_restrained_S_all 1.031
_refine_ls_R_factor_all 0.0753
_refine_ls_R_factor_gt 0.0733
_refine_ls_shift/su_max 0.002
_refine_ls_shift/su_mean 0.000
_refine_ls_structure_factor_coef Fsqd
_refine_ls_weighting_details 'w=1/[\s^2^(Fo^2^)+(0.0992P)^2^+12.4847P] where P=(Fo^2^+2Fc^2^)/3'
_refine_ls_weighting_scheme calc
_refine_ls_wR_factor_gt 0.1874
_refine_ls_wR_factor_ref 0.1909
_reflns_Friedel_coverage 0.951
_reflns_Friedel_fraction_full 1.000
_reflns_Friedel_fraction_max 0.971
_reflns_number_gt 21057
_reflns_number_total 21664
_reflns_threshold_expression 'I > 2\s(I)'
_cod_data_source_file d5cc00422e2.cif
_cod_data_source_block 20241126_wj-5-1
_cod_depositor_comments
;

2025-03-31
Z value and formula fixed to values more according to usual
chemical conventions.                 miguel

 Adding full bibliography for 7134305.cif.
;
_cod_original_formula_moiety '14(C16 H16 O4 S), 2(C16 H15 O4 S)'
_cod_original_formula_sum 'C256 H242 O64 S16'
_cod_original_formula_units_Z 1
_cod_original_formula_weight 4855.44
_cod_database_code 7134305
_shelx_shelxl_version_number 2014/7
_shelx_space_group_comment
;
The symmetry employed for this shelxl refinement is uniquely defined
by the following loop, which should always be used as a source of
symmetry information in preference to the above space-group names.
They are only intended as comments.
;
_shelx_estimated_absorpt_t_max 0.821
_shelx_estimated_absorpt_t_min 0.427
_olex2_refinement_description
;
1. Twinned data refinement
 Scales: 0.5666(19)
 0.4334(19)
2. Fixed Uiso
 At 1.2 times of:
  All C(H) groups, All C(H,H) groups
 At 1.5 times of:
  All C(H,H,H) groups
3. Rigid bond restraints
 C02A, S008
 with sigma for 1-2 distances of 0.01 and sigma for 1-3 distances of 0.01
4. Uiso/Uaniso restraints and constraints
C026 \\sim C00W \\sim C02U \\sim C01J \\sim C022 \\sim C01Q \\sim C014 \\sim
C00M \\sim C01L \\sim C00U: within 2A with sigma of 0.04 and sigma for terminal
atoms of 0.08 within 2A
O21 \\sim C01C \\sim H02K \\sim O02L \\sim C03Z: within 2A with sigma of 0.04
and sigma for terminal atoms of 0.08 within 2A
C026 \\sim C00U \\sim C01L: within 2A with sigma of 0.02 and sigma for terminal
atoms of 0.04 within 2A
Uanis(O02L) \\sim Ueq, Uanis(S008) \\sim Ueq, Uanis(O03V) \\sim Ueq,
Uanis(O041) \\sim Ueq, Uanis(C02A) \\sim Ueq, Uanis(C8) \\sim Ueq, Uanis(C03O)
\\sim Ueq, Uanis(C04J) \\sim Ueq, Uanis(C03B) \\sim Ueq, Uanis(C6) \\sim Ueq,
Uanis(C030) \\sim Ueq, Uanis(C04C) \\sim Ueq, Uanis(C049) \\sim Ueq,
Uanis(C037) \\sim Ueq, Uanis(C01C) \\sim Ueq, Uanis(O21) \\sim Ueq, Uanis(C028)
\\sim Ueq, Uanis(C03X) \\sim Ueq, Uanis(C03Z) \\sim Ueq, Uanis(C03C) \\sim Ueq,
Uanis(C040) \\sim Ueq: with sigma of 0.02 and sigma for terminal atoms of 0.04
Uanis(C04G) \\sim Ueq, Uanis(S007) \\sim Ueq, Uanis(O00H) \\sim Ueq,
Uanis(C01X) \\sim Ueq, Uanis(O027) \\sim Ueq, Uanis(C03M) \\sim Ueq,
Uanis(C02W) \\sim Ueq, Uanis(C02T) \\sim Ueq, Uanis(C01N) \\sim Ueq,
Uanis(C02S) \\sim Ueq, Uanis(O00S) \\sim Ueq, Uanis(C04H) \\sim Ueq,
Uanis(O031) \\sim Ueq, Uanis(C02Q) \\sim Ueq, Uanis(C02E) \\sim Ueq,
Uanis(C01Y) \\sim Ueq, Uanis(C04I) \\sim Ueq, Uanis(C011) \\sim Ueq,
Uanis(C00Q) \\sim Ueq, Uanis(C00Z) \\sim Ueq, Uanis(C01I) \\sim Ueq: with sigma
of 0.02 and sigma for terminal atoms of 0.04
Uanis(O02D) \\sim Ueq, Uanis(S005) \\sim Ueq, Uanis(O00R) \\sim Ueq,
Uanis(O01B) \\sim Ueq, Uanis(C022) \\sim Ueq, Uanis(C048) \\sim Ueq,
Uanis(C01J) \\sim Ueq, Uanis(C01Q) \\sim Ueq, Uanis(C02M) \\sim Ueq,
Uanis(C04D) \\sim Ueq, Uanis(C02U) \\sim Ueq, Uanis(C014) \\sim Ueq,
Uanis(C00M) \\sim Ueq, Uanis(C00W) \\sim Ueq, Uanis(O00P) \\sim Ueq,
Uanis(C03Q) \\sim Ueq, Uanis(C02X) \\sim Ueq, Uanis(C01L) \\sim Ueq,
Uanis(C026) \\sim Ueq, Uanis(C04F) \\sim Ueq, Uanis(C00U) \\sim Ueq: with sigma
of 0.02 and sigma for terminal atoms of 0.04
Uanis(S003) \\sim Ueq, Uanis(O00C) \\sim Ueq, Uanis(O00N) \\sim Ueq,
Uanis(C046) \\sim Ueq, Uanis(C02Y) \\sim Ueq, Uanis(C03D) \\sim Ueq,
Uanis(C016) \\sim Ueq, Uanis(C036) \\sim Ueq, Uanis(C033) \\sim Ueq,
Uanis(O01E) \\sim Ueq, Uanis(C02R) \\sim Ueq, Uanis(C03S) \\sim Ueq,
Uanis(C01M) \\sim Ueq, Uanis(C02Z) \\sim Ueq, Uanis(C02C) \\sim Ueq,
Uanis(O00T) \\sim Ueq, Uanis(C017) \\sim Ueq, Uanis(C03P) \\sim Ueq,
Uanis(C02V) \\sim Ueq, Uanis(C02G) \\sim Ueq, Uanis(C038) \\sim Ueq: with sigma
of 0.02 and sigma for terminal atoms of 0.04
Uanis(C01R) \\sim Ueq, Uanis(S004) \\sim Ueq, Uanis(O00D) \\sim Ueq,
Uanis(O00G) \\sim Ueq, Uanis(C01P) \\sim Ueq, Uanis(C02P) \\sim Ueq,
Uanis(C03I) \\sim Ueq, Uanis(C025) \\sim Ueq, Uanis(C03U) \\sim Ueq,
Uanis(C044) \\sim Ueq, Uanis(C04E) \\sim Ueq, Uanis(C02N) \\sim Ueq,
Uanis(C03N) \\sim Ueq, Uanis(C013) \\sim Ueq, Uanis(O00V) \\sim Ueq,
Uanis(C045) \\sim Ueq, Uanis(C02H) \\sim Ueq, Uanis(C02F) \\sim Ueq,
Uanis(O012) \\sim Ueq, Uanis(C043) \\sim Ueq, Uanis(C03T) \\sim Ueq: with sigma
of 0.02 and sigma for terminal atoms of 0.04
Uanis(C024) \\sim Ueq, Uanis(S002) \\sim Ueq, Uanis(O00A) \\sim Ueq,
Uanis(O00B) \\sim Ueq, Uanis(C01K) \\sim Ueq, Uanis(C034) \\sim Ueq,
Uanis(C01D) \\sim Ueq, Uanis(C03A) \\sim Ueq, Uanis(C029) \\sim Ueq,
Uanis(C01F) \\sim Ueq, Uanis(C010) \\sim Ueq, Uanis(C00X) \\sim Ueq,
Uanis(C03J) \\sim Ueq, Uanis(O00F) \\sim Ueq, Uanis(C00L) \\sim Ueq,
Uanis(C018) \\sim Ueq, Uanis(C03G) \\sim Ueq, Uanis(O01Z) \\sim Ueq,
Uanis(C00Y) \\sim Ueq, Uanis(C01V) \\sim Ueq, Uanis(C042) \\sim Ueq: with sigma
of 0.02 and sigma for terminal atoms of 0.04
Uanis(O035) \\sim Ueq, Uanis(S001) \\sim Ueq, Uanis(O009) \\sim Ueq,
Uanis(O00I) \\sim Ueq, Uanis(C01W) \\sim Ueq, Uanis(C020) \\sim Ueq,
Uanis(C02I) \\sim Ueq, Uanis(C03K) \\sim Ueq, Uanis(C01O) \\sim Ueq,
Uanis(C01U) \\sim Ueq, Uanis(C02O) \\sim Ueq, Uanis(O015) \\sim Ueq,
Uanis(C00K) \\sim Ueq, Uanis(C00E) \\sim Ueq, Uanis(C01H) \\sim Ueq,
Uanis(C04B) \\sim Ueq, Uanis(C01S) \\sim Ueq, Uanis(C02J) \\sim Ueq,
Uanis(C03Y) \\sim Ueq, Uanis(C01G) \\sim Ueq, Uanis(C02K) \\sim Ueq: with sigma
of 0.02 and sigma for terminal atoms of 0.04
Uanis(O019) \\sim Ueq, Uanis(S006) \\sim Ueq, Uanis(O00J) \\sim Ueq,
Uanis(C021) \\sim Ueq, Uanis(C03W) \\sim Ueq, Uanis(C01A) \\sim Ueq,
Uanis(C01T) \\sim Ueq, Uanis(C023) \\sim Ueq, Uanis(C047) \\sim Ueq,
Uanis(C03R) \\sim Ueq, Uanis(C03H) \\sim Ueq, Uanis(C03L) \\sim Ueq,
Uanis(O00O) \\sim Ueq, Uanis(C04A) \\sim Ueq, Uanis(C03E) \\sim Ueq,
Uanis(C02B) \\sim Ueq, Uanis(C03F) \\sim Ueq, Uanis(C04M) \\sim Ueq,
Uanis(C039) \\sim Ueq, Uanis(C032) \\sim Ueq, Uanis(O04K) \\sim Ueq: with sigma
of 0.02 and sigma for terminal atoms of 0.04
Uanis(O21) \\sim Ueq: with sigma of 0.01 and sigma for terminal atoms of 0.02
Uanis(C01T) \\sim Ueq, Uanis(C03H) \\sim Ueq, Uanis(C01A) \\sim Ueq,
Uanis(C03L) \\sim Ueq, Uanis(C03R) \\sim Ueq, Uanis(C03M) \\sim Ueq,
Uanis(C042) \\sim Ueq, Uanis(C03K) \\sim Ueq: with sigma of 0.01 and sigma for
terminal atoms of 0.02
Uanis(C00W) \\sim Ueq, Uanis(C026) \\sim Ueq: with sigma of 0.01 and sigma for
terminal atoms of 0.02
Uanis(S007) \\sim Ueq, Uanis(S008) \\sim Ueq, Uanis(C04I) \\sim Ueq,
Uanis(C03M) \\sim Ueq, Uanis(C02E) \\sim Ueq, Uanis(C01Y) \\sim Ueq: with sigma
of 0.01 and sigma for terminal atoms of 0.02
Uanis(C01Y) \\sim Ueq, Uanis(C02E) \\sim Ueq, Uanis(C03M) \\sim Ueq,
Uanis(C02T) \\sim Ueq, Uanis(C00Z) \\sim Ueq, Uanis(C02O) \\sim Ueq,
Uanis(C03N) \\sim Ueq: with sigma of 0.01 and sigma for terminal atoms of 0.02
Uanis(O035) \\sim Ueq, Uanis(C04M) \\sim Ueq, Uanis(C02O) \\sim Ueq,
Uanis(C026) \\sim Ueq, Uanis(O03V) \\sim Ueq, Uanis(S008) \\sim Ueq,
Uanis(O041) \\sim Ueq: with sigma of 0.01 and sigma for terminal atoms of 0.02
Uanis(O00P) \\sim Ueq, Uanis(C026) \\sim Ueq: with sigma of 0.01 and sigma for
terminal atoms of 0.02
Uanis(C026) \\sim Ueq: with sigma of 0.005 and sigma for terminal atoms of 0.01
5.a Ternary CH refined with riding coordinates:
 C01W(H01W), C01X(H01X), C02P(H02Q), C034(H034), C03W(H03), C046(H046),
 C048(H048), C8(H8)
5.b Secondary CH2 refined with riding coordinates:
 C029(H02C,H02D), C02M(H02S,H02T), C03D(H03I,H03J), C03K(H03A,H03B), C044(H04G,
 H04H), C04G(H04O,H04P), C6(H6A,H6B)
5.c Aromatic/amide H refined with riding coordinates:
 C00K(H00K), C00L(H00L), C00M(H00M), C00Q(H00Q), C00U(H00U), C00Y(H00Y),
 C00Z(H00Z), C010(H010), C011(H011), C016(H016), C017(H017), C018(H018),
 C01A(H01A), C01D(H01D), C01G(H01G), C01I(H01I), C01J(H01J), C01L(H01L),
 C01N(H01N), C01O(H01O), C01Q(H01Q), C01S(H01S), C01T(H01T), C01U(H01U),
 C01V(H01V), C023(H023), C024(H024), C025(H025), C026(H026), C028(H028),
 C02B(H02), C02F(H02N), C02G(H02G), C02H(H02O), C02I(H02I), C02J(H02J),
 C02K(H02K), C02N(H02P), C02Q(H02V), C02R(H02R), C02T(H02Y), C02U(H02U),
 C02W(H02Z), C030(H030), C032(H032), C033(H033), C036(H036), C038(H038),
 C039(H039), C03A(H03F), C03B(H03O), C03C(H03Q), C03E(H03Y), C03H(H03Z),
 C03I(H03K), C03N(H03N), C03O(H03R), C03P(H03P), C03T(H03T), C03U(H03U),
 C03X(H03X), C040(H040), C047(H047), C04D(H04K), C04J(H04V)
5.d X=CH2 refined with riding coordinates:
 C02O(H02A,H02B), C02S(H02W,H02X), C02Z(H02L,H02M), C03J(H03G,H03H), C03Q(H03L,
 H03M), C04A(H04W,H04X), C04C(H04T,H04U), C04E(H04I,H04J)
5.e Idealised Me refined as rotating group:
 C02V(H02E,H02F,H02H), C03Y(H03C,H03D,H03E), C03Z(H03S,H03V,H03W), C042(H04A,
 H04B,H04C), C043(H04D,H04E,H04F), C04F(H04L,H04M,H04N), C04I(H04Q,H04R,H04S),
 C04M(H04Y,H,HA)
;
_olex2_submission_special_instructions 'No special instructions were received'
_oxdiff_exptl_absorpt_empirical_details
;
Empirical correction (ABSPACK) includes:
- Absorption correction using spherical harmonics
- Frame scaling
;
_oxdiff_exptl_absorpt_empirical_full_max 2.539
_oxdiff_exptl_absorpt_empirical_full_min 0.432

loop_
_space_group_symop_operation_xyz
'x, y, z'
'-x, y+1/2, -z'

loop_
_atom_site_label
_atom_site_type_symbol
_atom_site_fract_x
_atom_site_fract_y
_atom_site_fract_z
_atom_site_U_iso_or_equiv
_atom_site_adp_type
_atom_site_occupancy
_atom_site_site_symmetry_order
_atom_site_calc_flag
_atom_site_refinement_flags_posn
_atom_site_refinement_flags_adp
_atom_site_refinement_flags_occupancy
_atom_site_disorder_assembly
_atom_site_disorder_group
S001 S 0.2158(4) 0.36149(8) 0.70895(8) 0.0320(5) Uani 1 1 d . U . . .
S002 S 0.2542(4) 0.63319(7) 0.59459(8) 0.0280(5) Uani 1 1 d . U . . .
S003 S 0.2517(4) 0.37553(8) 0.47502(7) 0.0287(5) Uani 1 1 d . U . . .
S004 S 0.2841(4) 0.59871(7) 0.34055(8) 0.0285(5) Uani 1 1 d . U . . .
S005 S 0.2044(4) 0.39827(8) 0.20332(8) 0.0339(6) Uani 1 1 d . U . . .
S006 S 0.3152(5) 0.63637(9) 0.82622(9) 0.0377(6) Uani 1 1 d . U . . .
S007 S 1.3724(6) 0.60697(7) 0.07165(9) 0.0416(7) Uani 1 1 d . U . . .
S008 S 0.0797(8) 0.38020(13) -0.05384(11) 0.0721(13) Uani 1 1 d . U . . .
O009 O -0.0130(12) 0.3672(2) 0.7253(3) 0.0350(17) Uani 1 1 d . U . . .
O00A O 0.2043(14) 0.6261(2) 0.5496(2) 0.0356(16) Uani 1 1 d . U . . .
O00B O 0.4888(12) 0.6286(2) 0.6094(3) 0.0356(17) Uani 1 1 d . U . . .
O00C O 0.2983(13) 0.3853(2) 0.4307(2) 0.0360(17) Uani 1 1 d . U . . .
O00D O 0.2359(13) 0.5920(2) 0.2951(2) 0.0364(16) Uani 1 1 d . U . . .
C00E C 0.2271(15) 0.2471(2) 0.7556(3) 0.0179(16) Uani 1 1 d . U . . .
O00F O -0.0074(13) 0.5296(2) 0.6297(3) 0.0382(18) Uani 1 1 d . U . . .
O00G O 0.5231(10) 0.5970(2) 0.3554(3) 0.0347(17) Uani 1 1 d . U . . .
O00H O 1.6108(16) 0.6045(2) 0.0852(3) 0.046(2) Uani 1 1 d . U . . .
O00I O 0.2508(16) 0.3647(3) 0.6636(2) 0.047(2) Uani 1 1 d . U . . .
O00J O 0.5449(13) 0.6308(3) 0.8414(3) 0.046(2) Uani 1 1 d . U . . .
C00K C 0.5948(17) 0.2600(3) 0.7188(3) 0.027(2) Uani 1 1 d . U . . .
H00K H 0.7428 0.2510 0.7096 0.032 Uiso 1 1 calc R U . . .
C00L C 0.3943(15) 0.7767(3) 0.6531(3) 0.0198(17) Uani 1 1 d . U . . .
H00L H 0.5365 0.7676 0.6649 0.024 Uiso 1 1 calc R U . . .
C00M C 0.0939(14) 0.2590(3) 0.2758(3) 0.0187(17) Uani 1 1 d . U . . .
H00M H -0.0512 0.2686 0.2858 0.022 Uiso 1 1 calc R U . . .
O00N O 0.0179(10) 0.3795(2) 0.4902(2) 0.0327(15) Uani 1 1 d . U . . .
O00O O 0.0207(15) 0.5309(3) 0.8450(3) 0.048(2) Uani 1 1 d . U . . .
O00P O 0.3970(14) 0.5073(2) 0.2450(3) 0.048(2) Uani 1 1 d . U . . .
C00Q C 1.0098(17) 0.7683(3) 0.1213(3) 0.029(2) Uani 1 1 d . U . . .
H00Q H 0.8624 0.7770 0.1117 0.035 Uiso 1 1 calc R U . . .
O00R O -0.0396(12) 0.4003(2) 0.2130(3) 0.0384(18) Uani 1 1 d . U . . .
O00S O 1.1618(14) 0.4966(2) 0.1041(3) 0.0405(19) Uani 1 1 d . U . . .
O00T O 0.2915(15) 0.5275(3) 0.5081(3) 0.053(2) Uani 1 1 d . U . . .
C00U C 0.3744(17) 0.2064(3) 0.2675(3) 0.0260(19) Uani 1 1 d . U . . .
H00U H 0.4203 0.1793 0.2722 0.031 Uiso 1 1 calc R U . . .
O00V O 0.1118(13) 0.4916(2) 0.3888(3) 0.0395(19) Uani 1 1 d . U . . .
C00W C 0.4527(14) 0.2713(3) 0.2384(3) 0.0207(18) Uani 1 1 d . U . . .
C00X C 0.0290(14) 0.7623(3) 0.6171(3) 0.0173(16) Uani 1 1 d . U . . .
C00Y C 0.1264(17) 0.8302(3) 0.6402(3) 0.0271(19) Uani 1 1 d . U . . .
H00Y H 0.0859 0.8578 0.6427 0.033 Uiso 1 1 calc R U . . .
C00Z C 1.3557(14) 0.7811(3) 0.1606(3) 0.0187(17) Uani 1 1 d . U . . .
H00Z H 1.4451 0.7989 0.1779 0.022 Uiso 1 1 calc R U . . .
C010 C -0.1204(15) 0.7345(3) 0.5973(3) 0.0259(19) Uani 1 1 d . U . . .
H010 H -0.2676 0.7431 0.5874 0.031 Uiso 1 1 calc R U . . .
C011 C 1.4393(15) 0.7430(3) 0.1517(3) 0.0208(17) Uani 1 1 d . U . . .
H011 H 1.5870 0.7352 0.1621 0.025 Uiso 1 1 calc R U . . .
O012 O -0.2226(15) 0.4934(3) 0.3532(3) 0.058(2) Uani 1 1 d . U . . .
C013 C 0.0282(15) 0.7256(3) 0.3646(3) 0.0210(18) Uani 1 1 d . U . . .
C014 C 0.2407(14) 0.2852(3) 0.2539(2) 0.0190(16) Uani 1 1 d . U . . .
O015 O 0.5144(13) 0.4653(2) 0.7346(3) 0.044(2) Uani 1 1 d . U . . .
C016 C 0.5649(16) 0.3119(4) 0.4688(3) 0.032(2) Uani 1 1 d . U . . .
H016 H 0.6667 0.3302 0.4549 0.038 Uiso 1 1 calc R U . . .
C017 C 0.1031(16) 0.2291(3) 0.5275(3) 0.0252(19) Uani 1 1 d . U . . .
H017 H -0.0424 0.2375 0.5386 0.030 Uiso 1 1 calc R U . . .
C018 C -0.0240(16) 0.8039(3) 0.6211(3) 0.0246(19) Uani 1 1 d . U . . .
H018 H -0.1671 0.8137 0.6104 0.030 Uiso 1 1 calc R U . . .
O019 O 0.2699(15) 0.6348(3) 0.7803(2) 0.048(2) Uani 1 1 d . U . . .
C01A C 0.3548(17) 0.7062(4) 0.8703(3) 0.031(2) Uani 1 1 d . U . . .
H01A H 0.4977 0.6959 0.8805 0.037 Uiso 1 1 calc R U . . .
O01B O 0.2792(16) 0.4035(3) 0.1594(2) 0.048(2) Uani 1 1 d . U . . .
C01C C 0.4581(19) 0.5053(3) -0.0517(4) 0.034(2) Uani 1 1 d . U . . .
C01D C 0.3114(15) 0.7082(3) 0.6277(3) 0.0217(18) Uani 1 1 d . U . . .
H01D H 0.4565 0.6990 0.6382 0.026 Uiso 1 1 calc R U . . .
O01E O 0.5294(13) 0.4754(2) 0.5166(3) 0.0382(17) Uani 1 1 d . U . . .
C01F C 0.2448(14) 0.7489(3) 0.6330(2) 0.0170(16) Uani 1 1 d . U . . .
C01G C 0.1403(18) 0.1812(3) 0.7843(3) 0.030(2) Uani 1 1 d . U . . .
H01G H 0.0393 0.1632 0.7990 0.036 Uiso 1 1 calc R U . . .
C01H C 0.4460(16) 0.2323(3) 0.7411(3) 0.0227(19) Uani 1 1 d . U . . .
C01I C 1.1446(16) 0.7938(3) 0.1449(3) 0.0215(18) Uani 1 1 d . U . . .
H01I H 1.0931 0.8205 0.1504 0.026 Uiso 1 1 calc R U . . .
C01J C 0.5254(17) 0.3378(3) 0.2056(3) 0.029(2) Uani 1 1 d . U . . .
H01J H 0.6208 0.3553 0.1892 0.035 Uiso 1 1 calc R U . . .
C01K C 0.1612(15) 0.6821(3) 0.6072(3) 0.0221(19) Uani 1 1 d . U . . .
C01L C 0.1540(17) 0.2198(3) 0.2831(3) 0.027(2) Uani 1 1 d . U . . .
H01L H 0.0532 0.2020 0.2981 0.033 Uiso 1 1 calc R U . . .
C01M C 0.4764(16) 0.2451(3) 0.4926(3) 0.028(2) Uani 1 1 d . U . . .
C01N C 1.3860(16) 0.6774(3) 0.1159(3) 0.0220(18) Uani 1 1 d . U . . .
H01N H 1.5296 0.6681 0.1270 0.026 Uiso 1 1 calc R U . . .
C01O C 0.5317(16) 0.2982(4) 0.7104(3) 0.029(2) Uani 1 1 d . U . . .
H01O H 0.6338 0.3155 0.6951 0.035 Uiso 1 1 calc R U . . .
C01P C 0.1821(15) 0.6468(3) 0.3531(3) 0.0230(18) Uani 1 1 d . U . . .
C01Q C 0.1678(15) 0.3264(3) 0.2445(3) 0.0239(19) Uani 1 1 d . U . . .
H01Q H 0.0241 0.3361 0.2551 0.029 Uiso 1 1 calc R U . . .
C01R C 0.2536(15) 0.7134(3) 0.3805(3) 0.026(2) Uani 1 1 d . U . . .
C01S C 0.0787(16) 0.2198(3) 0.7777(3) 0.0243(19) Uani 1 1 d . U . . .
H01S H -0.0667 0.2290 0.7879 0.029 Uiso 1 1 calc R U . . .
C01T C -0.0047(19) 0.6976(4) 0.8312(3) 0.036(3) Uani 1 1 d . U . . .
H01T H -0.1031 0.6811 0.8142 0.043 Uiso 1 1 calc R U . . .
C01U C 0.1677(15) 0.2876(3) 0.7476(3) 0.0193(17) Uani 1 1 d . U . . .
H01U H 0.0252 0.2977 0.7583 0.023 Uiso 1 1 calc R U . . .
C01V C 0.3369(17) 0.8170(3) 0.6558(3) 0.030(2) Uani 1 1 d . U . . .
H01V H 0.4417 0.8356 0.6685 0.036 Uiso 1 1 calc R U . . .
C01W C 0.4065(18) 0.3965(3) 0.7357(3) 0.031(2) Uani 1 1 d . U . . .
H01W H 0.5698 0.3909 0.7270 0.037 Uiso 1 1 calc R U . . .
C01X C 1.218(2) 0.5685(3) 0.1002(3) 0.040(3) Uani 1 1 d . U . . .
H01X H 1.0491 0.5735 0.0953 0.049 Uiso 1 1 calc R U . . .
C01Y C 1.0866(17) 0.7289(3) 0.1111(3) 0.0243(19) Uani 1 1 d . U . . .
O01Z O 0.2256(17) 0.4804(2) 0.6070(3) 0.054(2) Uani 1 1 d . U . . .
C020 C 0.3131(16) 0.3131(3) 0.7244(3) 0.0220(18) Uani 1 1 d . U . . .
C021 C 0.2137(17) 0.6826(3) 0.8447(3) 0.031(2) Uani 1 1 d . U . . .
C022 C 0.3046(16) 0.3507(3) 0.2206(3) 0.028(2) Uani 1 1 d . U . . .
C023 C 0.191(2) 0.5584(4) 0.8312(4) 0.045(3) Uani 1 1 d . U . . .
H023 H 0.3182 0.5523 0.8131 0.054 Uiso 1 1 calc R U . . .
C024 C -0.0540(17) 0.6944(3) 0.5921(3) 0.0254(19) Uani 1 1 d . U . . .
H024 H -0.1546 0.6757 0.5784 0.030 Uiso 1 1 calc R U . . .
C025 C 0.3166(16) 0.6734(3) 0.3749(3) 0.027(2) Uani 1 1 d . U . . .
H025 H 0.4589 0.6643 0.3867 0.032 Uiso 1 1 calc R U . . .
C026 C 0.5180(15) 0.2315(3) 0.2461(3) 0.0213(17) Uani 1 1 d . U . . .
H026 H 0.6638 0.2221 0.2363 0.026 Uiso 1 1 calc R U . . .
O027 O 1.320(2) 0.6033(3) 0.0262(2) 0.071(4) Uani 1 1 d . U . . .
C028 C 0.0616(17) 0.2430(4) 0.0266(3) 0.034(2) Uani 1 1 d . U . . .
H028 H -0.0838 0.2504 0.0384 0.041 Uiso 1 1 calc R U . . .
C029 C 0.1623(17) 0.5570(3) 0.6136(4) 0.032(2) Uani 1 1 d . U . . .
H02C H 0.1760 0.5545 0.5818 0.039 Uiso 1 1 calc R U . . .
H02D H 0.3150 0.5515 0.6267 0.039 Uiso 1 1 calc R U . . .
C02A C 0.206(2) 0.3343(4) -0.0370(4) 0.048(3) Uani 1 1 d . U . . .
C02B C 0.0104(18) 0.8001(4) 0.8765(3) 0.038(3) Uani 1 1 d . U . . .
H02 H -0.1337 0.8104 0.8668 0.045 Uiso 1 1 calc R U . . .
C02C C 0.474(2) 0.5134(3) 0.5193(4) 0.037(3) Uani 1 1 d . U . . .
O02D O 0.719(2) 0.5014(4) 0.2058(4) 0.083(4) Uani 1 1 d . U . . .
C02E C 1.3061(14) 0.7156(3) 0.1272(2) 0.0161(16) Uani 1 1 d . U . . .
C02F C -0.0379(16) 0.7668(3) 0.3685(3) 0.0242(19) Uani 1 1 d . U . . .
H02N H -0.1843 0.7752 0.3579 0.029 Uiso 1 1 calc R U . . .
C02G C 0.1660(15) 0.1891(3) 0.5293(3) 0.029(2) Uani 1 1 d . U . . .
H02G H 0.0627 0.1701 0.5416 0.035 Uiso 1 1 calc R U . . .
C02H C 0.3247(15) 0.7817(3) 0.4043(3) 0.026(2) Uani 1 1 d . U . . .
H02O H 0.4244 0.8006 0.4179 0.031 Uiso 1 1 calc R U . . .
C02I C 0.3844(18) 0.3924(3) 0.7829(3) 0.030(2) Uani 1 1 d . U . . .
H02I H 0.2405 0.3991 0.7958 0.036 Uiso 1 1 calc R U . . .
C02J C 0.5075(19) 0.1915(3) 0.7484(3) 0.031(2) Uani 1 1 d . U . . .
H02J H 0.6517 0.1812 0.7387 0.037 Uiso 1 1 calc R U . . .
C02K C 0.3564(18) 0.1678(3) 0.7693(4) 0.035(2) Uani 1 1 d . U . . .
H02K H 0.3978 0.1405 0.7742 0.042 Uiso 1 1 calc R U . . .
O02L O 0.2818(19) 0.4931(3) -0.0263(3) 0.066(3) Uani 1 1 d . U . . .
C02M C 0.289(2) 0.4768(4) 0.2184(4) 0.043(3) Uani 1 1 d . U . . .
H02S H 0.3447 0.4794 0.1883 0.051 Uiso 1 1 calc R U . . .
H02T H 0.1198 0.4806 0.2185 0.051 Uiso 1 1 calc R U . . .
C02N C -0.1119(16) 0.6964(3) 0.3433(3) 0.0241(19) Uani 1 1 d . U . . .
H02P H -0.2597 0.7042 0.3329 0.029 Uiso 1 1 calc R U . . .
C02O C 0.551(2) 0.3803(3) 0.8077(4) 0.043(3) Uani 1 1 d . U . . .
H02A H 0.6963 0.3735 0.7957 0.052 Uiso 1 1 calc R U . . .
H02B H 0.5267 0.3783 0.8380 0.052 Uiso 1 1 calc R U . . .
C02P C 0.1191(18) 0.5640(3) 0.3720(3) 0.032(2) Uani 1 1 d . U . . .
H02Q H -0.0469 0.5666 0.3635 0.038 Uiso 1 1 calc R U . . .
C02Q C 0.9604(19) 0.7023(3) 0.0852(3) 0.033(2) Uani 1 1 d . U . . .
H02V H 0.8137 0.7106 0.0747 0.040 Uiso 1 1 calc R U . . .
C02R C 0.6248(15) 0.2737(3) 0.4734(3) 0.027(2) Uani 1 1 d . U . . .
H02R H 0.7724 0.2652 0.4635 0.032 Uiso 1 1 calc R U . . .
C02S C 1.113(3) 0.5821(4) 0.1769(4) 0.050(3) Uani 1 1 d . U . . .
H02W H 0.9586 0.5883 0.1692 0.060 Uiso 1 1 calc R U . . .
H02X H 1.1599 0.5833 0.2064 0.060 Uiso 1 1 calc R U . . .
C02T C 1.039(2) 0.6654(3) 0.0744(4) 0.041(3) Uani 1 1 d . U . . .
H02Y H 0.9468 0.6478 0.0573 0.049 Uiso 1 1 calc R U . . .
C02U C 0.5979(15) 0.2989(3) 0.2157(3) 0.0223(18) Uani 1 1 d . U . . .
H02U H 0.7482 0.2905 0.2073 0.027 Uiso 1 1 calc R U . . .
C02V C 0.6671(19) 0.5399(3) 0.5397(4) 0.038(2) Uani 1 1 d . U . . .
H02E H 0.6809 0.5336 0.5706 0.056 Uiso 1 1 calc R U . . .
H02F H 0.6275 0.5684 0.5363 0.056 Uiso 1 1 calc R U . . .
H02H H 0.8144 0.5344 0.5253 0.056 Uiso 1 1 calc R U . . .
C02W C 1.260(2) 0.5720(3) 0.1476(3) 0.037(2) Uani 1 1 d . U . . .
H02Z H 1.4122 0.5661 0.1572 0.044 Uiso 1 1 calc R U . . .
C02X C 0.6233(18) 0.5162(3) 0.2356(4) 0.036(2) Uani 1 1 d . U . . .
C02Y C 0.3502(15) 0.3254(3) 0.4845(3) 0.027(2) Uani 1 1 d . U . . .
C02Z C 0.6091(19) 0.3837(3) 0.5772(3) 0.036(2) Uani 1 1 d . U . . .
H02L H 0.7569 0.3831 0.5639 0.043 Uiso 1 1 calc R U . . .
H02M H 0.5929 0.3763 0.6067 0.043 Uiso 1 1 calc R U . . .
C030 C 0.5160(19) 0.2918(5) -0.0448(3) 0.048(3) Uani 1 1 d . U . . .
H030 H 0.6644 0.2864 -0.0566 0.058 Uiso 1 1 calc R U . . .
O031 O 0.851(2) 0.5057(3) 0.0606(4) 0.084(4) Uani 1 1 d . U . . .
C032 C 0.151(2) 0.8241(4) 0.8995(3) 0.041(3) Uani 1 1 d . U . . .
H032 H 0.1044 0.8509 0.9060 0.050 Uiso 1 1 calc R U . . .
C033 C 0.4228(18) 0.3951(3) 0.5544(4) 0.036(2) Uani 1 1 d . U . . .
H033 H 0.2774 0.3954 0.5686 0.043 Uiso 1 1 calc R U . . .
C034 C 0.0769(18) 0.5993(3) 0.6261(3) 0.033(2) Uani 1 1 d . U . . .
H034 H -0.0866 0.6022 0.6162 0.039 Uiso 1 1 calc R U . . .
O035 O 0.296(2) 0.5171(3) 0.7101(4) 0.078(4) Uani 1 1 d . U . . .
C036 C 0.2044(17) 0.2991(4) 0.5047(3) 0.033(2) Uani 1 1 d . U . . .
H036 H 0.0630 0.3089 0.5163 0.039 Uiso 1 1 calc R U . . .
C037 C 0.4037(18) 0.2601(4) -0.0165(3) 0.044(3) Uani 1 1 d . U . . .
C038 C 0.3839(18) 0.1759(4) 0.5130(3) 0.034(2) Uani 1 1 d . U . . .
H038 H 0.4251 0.1482 0.5140 0.041 Uiso 1 1 calc R U . . .
C039 C 0.3661(17) 0.8102(4) 0.9141(3) 0.033(2) Uani 1 1 d . U . . .
H039 H 0.4654 0.8275 0.9300 0.039 Uiso 1 1 calc R U . . .
C03A C 0.0843(19) 0.6074(3) 0.6736(3) 0.032(2) Uani 1 1 d . U . . .
H03F H 0.2273 0.6047 0.6884 0.038 Uiso 1 1 calc R U . . .
C03B C 0.093(2) 0.3084(4) -0.0097(3) 0.044(3) Uani 1 1 d . U . . .
H03O H -0.0491 0.3166 0.0028 0.053 Uiso 1 1 calc R U . . .
C03C C 0.146(2) 0.2060(4) 0.0358(3) 0.044(3) Uani 1 1 d . U . . .
H03Q H 0.0625 0.1880 0.0537 0.052 Uiso 1 1 calc R U . . .
C03D C 0.3442(17) 0.4494(3) 0.5006(4) 0.036(2) Uani 1 1 d . U . . .
H03I H 0.3148 0.4544 0.4696 0.043 Uiso 1 1 calc R U . . .
H03J H 0.1995 0.4541 0.5170 0.043 Uiso 1 1 calc R U . . .
C03E C 0.4309(18) 0.7716(4) 0.9050(3) 0.034(2) Uani 1 1 d . U . . .
H03Y H 0.5762 0.7623 0.9151 0.041 Uiso 1 1 calc R U . . .
C03F C 0.048(3) 0.4944(5) 0.8309(6) 0.063(4) Uani 1 1 d . U . . .
C03G C 0.045(2) 0.4910(3) 0.6249(4) 0.041(3) Uani 1 1 d . U . . .
C03H C -0.0723(16) 0.7341(4) 0.8419(3) 0.032(2) Uani 1 1 d . U . . .
H03Z H -0.2208 0.7430 0.8330 0.038 Uiso 1 1 calc R U . . .
C03I C -0.0423(16) 0.6583(3) 0.3373(3) 0.027(2) Uani 1 1 d . U . . .
H03K H -0.1387 0.6393 0.3230 0.032 Uiso 1 1 calc R U . . .
C03J C -0.095(2) 0.6179(3) 0.6951(4) 0.037(2) Uani 1 1 d . U . . .
H03G H -0.2392 0.6207 0.6809 0.044 Uiso 1 1 calc R U . . .
H03H H -0.0828 0.6227 0.7253 0.044 Uiso 1 1 calc R U . . .
C03K C 0.3340(19) 0.4382(4) 0.7193(4) 0.042(3) Uani 1 1 d . U . . .
H03A H 0.3251 0.4385 0.6873 0.051 Uiso 1 1 calc R U . . .
H03B H 0.1817 0.4460 0.7312 0.051 Uiso 1 1 calc R U . . .
C03L C 0.0698(19) 0.7606(4) 0.8665(3) 0.036(2) Uani 1 1 d . U . . .
C03M C 1.261(2) 0.6530(3) 0.0892(3) 0.031(2) Uani 1 1 d . U . . .
C03N C 0.3886(15) 0.7435(3) 0.4011(3) 0.0249(19) Uani 1 1 d . U . . .
H03N H 0.5325 0.7358 0.4134 0.030 Uiso 1 1 calc R U . . .
C03O C 0.416(2) 0.3271(5) -0.0540(4) 0.052(3) Uani 1 1 d . U . . .
H03R H 0.4901 0.3464 -0.0719 0.063 Uiso 1 1 calc R U . . .
C03P C 0.5320(17) 0.2036(4) 0.4959(3) 0.036(3) Uani 1 1 d . U . . .
H03P H 0.6786 0.1948 0.4859 0.043 Uiso 1 1 calc R U . . .
C03Q C 0.430(3) 0.4178(4) 0.3136(5) 0.061(4) Uani 1 1 d . U . . .
H03L H 0.5861 0.4118 0.3069 0.073 Uiso 1 1 calc R U . . .
H03M H 0.3760 0.4155 0.3425 0.073 Uiso 1 1 calc R U . . .
C03R C 0.2874(16) 0.7448(3) 0.8808(3) 0.0239(18) Uani 1 1 d . U . . .
C03S C 0.2574(18) 0.2583(3) 0.5090(3) 0.032(2) Uani 1 1 d . U . . .
C03T C 0.1084(17) 0.7949(3) 0.3874(3) 0.030(2) Uani 1 1 d . U . . .
H03T H 0.0648 0.8224 0.3892 0.036 Uiso 1 1 calc R U . . .
C03U C 0.139(2) 0.5729(4) 0.4202(4) 0.045(3) Uani 1 1 d . U . . .
H03U H 0.2815 0.5674 0.4344 0.054 Uiso 1 1 calc R U . . .
O03V O 0.128(3) 0.3829(4) -0.1002(3) 0.104(5) Uani 1 1 d . U . . .
C03W C 0.134(2) 0.5997(4) 0.8507(3) 0.045(3) Uani 1 1 d . U . . .
H03 H -0.0303 0.6064 0.8437 0.054 Uiso 1 1 calc R U . . .
C03X C 0.489(2) 0.2232(5) -0.0076(3) 0.050(3) Uani 1 1 d . U . . .
H03X H 0.6367 0.2161 -0.0187 0.060 Uiso 1 1 calc R U . . .
C03Y C 0.653(2) 0.5313(4) 0.7481(5) 0.059(4) Uani 1 1 d . U . . .
H03C H 0.6441 0.5298 0.7797 0.089 Uiso 1 1 calc R U . . .
H03D H 0.6300 0.5592 0.7388 0.089 Uiso 1 1 calc R U . . .
H03E H 0.8044 0.5218 0.7384 0.089 Uiso 1 1 calc R U . . .
C03Z C 0.618(2) 0.5348(3) -0.0330(5) 0.046(3) Uani 1 1 d . U . . .
H03S H 0.5321 0.5587 -0.0237 0.070 Uiso 1 1 calc R U . . .
H03V H 0.7331 0.5426 -0.0547 0.070 Uiso 1 1 calc R U . . .
H03W H 0.6970 0.5228 -0.0081 0.070 Uiso 1 1 calc R U . . .
C040 C 0.367(2) 0.1946(5) 0.0179(4) 0.056(4) Uani 1 1 d . U . . .
H040 H 0.4290 0.1685 0.0230 0.067 Uiso 1 1 calc R U . . .
O041 O -0.1546(18) 0.3817(3) -0.0367(3) 0.069(3) Uani 1 1 d . U . . .
C042 C -0.133(2) 0.4649(3) 0.6424(5) 0.049(3) Uani 1 1 d . U . . .
H04A H -0.1026 0.4370 0.6337 0.074 Uiso 1 1 calc R U . . .
H04B H -0.2843 0.4732 0.6312 0.074 Uiso 1 1 calc R U . . .
H04C H -0.1333 0.4667 0.6740 0.074 Uiso 1 1 calc R U . . .
C043 C -0.182(2) 0.4516(3) 0.4168(4) 0.044(3) Uani 1 1 d . U . . .
H04D H -0.0526 0.4341 0.4249 0.066 Uiso 1 1 calc R U . . .
H04E H -0.3078 0.4352 0.4051 0.066 Uiso 1 1 calc R U . . .
H04F H -0.2366 0.4661 0.4424 0.066 Uiso 1 1 calc R U . . .
C044 C 0.202(2) 0.5211(3) 0.3599(4) 0.045(3) Uani 1 1 d . U . . .
H04G H 0.1527 0.5148 0.3300 0.054 Uiso 1 1 calc R U . . .
H04H H 0.3734 0.5203 0.3607 0.054 Uiso 1 1 calc R U . . .
C045 C -0.1047(18) 0.4805(3) 0.3840(4) 0.040(3) Uani 1 1 d . U . . .
C046 C 0.4305(17) 0.4073(3) 0.5076(3) 0.031(2) Uani 1 1 d . U . . .
H046 H 0.5935 0.4055 0.4971 0.037 Uiso 1 1 calc R U . . .
C047 C 0.163(2) 0.6003(4) 0.8998(4) 0.054(3) Uani 1 1 d . U . . .
H047 H 0.3112 0.5944 0.9113 0.064 Uiso 1 1 calc R U . . .
C048 C 0.3510(19) 0.4340(3) 0.2364(4) 0.037(3) Uani 1 1 d . U . . .
H048 H 0.5213 0.4296 0.2337 0.044 Uiso 1 1 calc R U . . .
C049 C 0.1789(18) 0.2711(4) 0.0002(3) 0.040(3) Uani 1 1 d . U . . .
C04A C -0.004(3) 0.6085(5) 0.9268(4) 0.078(6) Uani 1 1 d . U . . .
H04W H -0.1546 0.6145 0.9163 0.093 Uiso 1 1 calc R U . . .
H04X H 0.0242 0.6084 0.9571 0.093 Uiso 1 1 calc R U . . .
C04B C 0.467(2) 0.5051(4) 0.7287(5) 0.053(3) Uani 1 1 d . U . . .
C04C C 0.409(3) 0.4048(5) 0.0458(5) 0.072(5) Uani 1 1 d . U . . .
H04T H 0.5586 0.4008 0.0339 0.087 Uiso 1 1 calc R U . . .
H04U H 0.3857 0.4022 0.0761 0.087 Uiso 1 1 calc R U . . .
C04D C 0.284(2) 0.4296(3) 0.2822(4) 0.043(3) Uani 1 1 d . U . . .
H04K H 0.1285 0.4353 0.2899 0.052 Uiso 1 1 calc R U . . .
C04E C -0.033(3) 0.5877(4) 0.4428(4) 0.051(3) Uani 1 1 d . U . . .
H04I H -0.1761 0.5933 0.4292 0.062 Uiso 1 1 calc R U . . .
H04J H -0.0136 0.5928 0.4728 0.062 Uiso 1 1 calc R U . . .
C04F C 0.719(2) 0.5481(4) 0.2659(4) 0.050(3) Uani 1 1 d . U . . .
H04L H 0.8722 0.5565 0.2559 0.075 Uiso 1 1 calc R U . . .
H04M H 0.7314 0.5370 0.2951 0.075 Uiso 1 1 calc R U . . .
H04N H 0.6152 0.5714 0.2662 0.075 Uiso 1 1 calc R U . . .
C04G C 1.272(3) 0.5284(3) 0.0817(4) 0.051(3) Uani 1 1 d . U . . .
H04O H 1.2235 0.5278 0.0510 0.061 Uiso 1 1 calc R U . . .
H04P H 1.4414 0.5242 0.0826 0.061 Uiso 1 1 calc R U . . .
C04H C 0.943(2) 0.4864(4) 0.0900(5) 0.053(4) Uani 1 1 d . U . . .
C04I C 0.834(2) 0.4547(3) 0.1169(5) 0.050(3) Uani 1 1 d . U . . .
H04Q H 0.9165 0.4292 0.1127 0.075 Uiso 1 1 calc R U . . .
H04R H 0.6724 0.4515 0.1084 0.075 Uiso 1 1 calc R U . . .
H04S H 0.8423 0.4626 0.1474 0.075 Uiso 1 1 calc R U . . .
C04J C 0.235(3) 0.4138(4) 0.0205(4) 0.058(4) Uani 1 1 d . U . . .
H04V H 0.0882 0.4176 0.0336 0.070 Uiso 1 1 calc R U . . .
O04K O 0.204(2) 0.4841(3) 0.8076(5) 0.089(4) Uani 1 1 d . U . . .
C04M C -0.145(3) 0.4664(4) 0.8450(7) 0.082(6) Uani 1 1 d . U . . .
H04Y H -0.1894 0.4725 0.8748 0.123 Uiso 1 1 calc R U . . .
H H -0.0922 0.4384 0.8431 0.123 Uiso 1 1 calc R U . . .
HA H -0.2794 0.4701 0.8260 0.123 Uiso 1 1 calc R U . . .
C8 C 0.251(3) 0.4186(5) -0.0279(5) 0.075(5) Uani 1 1 d . U . . .
H8 H 0.4159 0.4170 -0.0376 0.090 Uiso 1 1 calc R U . . .
C6 C 0.137(3) 0.4623(5) -0.0417(6) 0.075(5) Uani 1 1 d . U . . .
H6A H 0.1228 0.4640 -0.0735 0.090 Uiso 1 1 calc R U . . .
H6B H -0.0191 0.4650 -0.0289 0.090 Uiso 1 1 calc R U . . .
O21 O 0.462(4) 0.4928(7) -0.0857(5) 0.166(8) Uani 1 1 d . U . . .

loop_
_atom_site_aniso_label
_atom_site_aniso_U_11
_atom_site_aniso_U_22
_atom_site_aniso_U_33
_atom_site_aniso_U_23
_atom_site_aniso_U_13
_atom_site_aniso_U_12
S001 0.0225(12) 0.0343(13) 0.0392(12) 0.0117(10) -0.0001(10) -0.0041(10)
S002 0.0241(11) 0.0199(10) 0.0401(12) 0.0001(9) -0.0071(10) -0.0042(9)
S003 0.0183(10) 0.0373(13) 0.0304(11) 0.0021(9) -0.0015(9) -0.0053(9)
S004 0.0154(10) 0.0219(11) 0.0484(13) 0.0090(9) -0.0013(9) -0.0058(8)
S005 0.0246(12) 0.0395(14) 0.0375(12) 0.0142(10) 0.0017(10) 0.0050(10)
S006 0.0325(13) 0.0436(15) 0.0372(12) 0.0072(11) -0.0032(10) -0.0228(11)
S007 0.081(2) 0.0082(10) 0.0357(12) -0.0008(9) -0.0088(13) -0.0030(11)
S008 0.100(3) 0.075(2) 0.0413(15) -0.0023(16) -0.0201(18) -0.060(2)
O009 0.022(3) 0.020(3) 0.063(5) 0.015(3) 0.004(3) 0.001(3)
O00A 0.045(4) 0.027(4) 0.035(3) 0.000(3) -0.007(3) 0.001(3)
O00B 0.016(3) 0.035(4) 0.056(4) -0.001(3) -0.006(3) 0.009(3)
O00C 0.039(4) 0.048(4) 0.022(3) 0.006(3) 0.001(3) -0.013(3)
O00D 0.024(3) 0.040(4) 0.045(4) 0.010(3) 0.003(3) -0.004(3)
C00E 0.014(4) 0.020(4) 0.020(4) -0.007(3) -0.001(3) -0.005(3)
O00F 0.029(4) 0.023(4) 0.063(5) 0.010(3) -0.009(3) -0.008(3)
O00G 0.008(3) 0.021(3) 0.076(5) 0.019(3) 0.000(3) -0.004(2)
O00H 0.060(5) 0.020(4) 0.058(5) -0.002(3) -0.003(4) 0.002(4)
O00I 0.053(5) 0.063(6) 0.024(3) 0.020(3) -0.009(3) -0.017(4)
O00J 0.025(4) 0.046(5) 0.067(5) 0.010(4) -0.004(4) -0.005(3)
C00K 0.020(5) 0.040(5) 0.021(4) -0.007(4) 0.000(3) 0.011(4)
C00L 0.018(4) 0.026(4) 0.016(4) 0.001(3) 0.006(3) -0.005(3)
C00M 0.010(4) 0.029(5) 0.018(4) -0.006(3) -0.007(3) 0.004(3)
O00N 0.009(3) 0.041(4) 0.048(4) -0.001(3) 0.006(3) 0.004(3)
O00O 0.054(5) 0.042(5) 0.049(4) 0.012(4) -0.005(4) -0.023(4)
O00P 0.030(4) 0.036(4) 0.077(6) 0.010(4) 0.013(4) 0.005(3)
C00Q 0.025(5) 0.035(5) 0.027(4) 0.012(4) -0.009(4) 0.002(4)
O00R 0.014(3) 0.033(4) 0.069(5) 0.017(4) -0.001(3) -0.001(3)
O00S 0.053(5) 0.006(3) 0.063(5) -0.002(3) -0.017(4) -0.005(3)
O00T 0.042(5) 0.043(5) 0.072(6) 0.008(4) -0.013(4) 0.001(4)
C00U 0.020(4) 0.022(4) 0.036(5) -0.004(4) -0.012(4) 0.001(3)
O00V 0.026(4) 0.018(3) 0.075(5) 0.014(3) -0.010(4) -0.004(3)
C00W 0.008(4) 0.038(5) 0.017(3) -0.009(3) -0.004(3) -0.002(3)
C00X 0.010(4) 0.020(4) 0.022(4) 0.005(3) 0.002(3) -0.003(3)
C00Y 0.020(4) 0.025(5) 0.036(5) 0.007(4) 0.003(4) -0.003(4)
C00Z 0.013(4) 0.017(4) 0.026(4) 0.000(3) -0.006(3) 0.008(3)
C010 0.011(4) 0.041(6) 0.026(4) 0.005(4) -0.004(3) 0.007(4)
C011 0.016(4) 0.020(4) 0.027(4) 0.001(3) -0.006(3) 0.004(3)
O012 0.040(5) 0.046(5) 0.088(6) 0.019(5) -0.020(5) -0.010(4)
C013 0.013(4) 0.031(5) 0.019(4) -0.003(3) -0.004(3) 0.004(3)
C014 0.011(4) 0.031(4) 0.015(3) -0.007(3) -0.001(3) 0.005(3)
O015 0.029(4) 0.029(4) 0.075(5) 0.022(4) -0.013(4) -0.008(3)
C016 0.017(5) 0.063(7) 0.015(4) -0.006(4) 0.006(3) -0.009(4)
C017 0.013(4) 0.042(6) 0.020(4) -0.001(4) -0.004(3) 0.003(4)
C018 0.017(4) 0.035(5) 0.023(4) 0.009(4) -0.001(3) 0.003(4)
O019 0.047(5) 0.073(6) 0.025(3) 0.005(4) -0.001(3) -0.020(5)
C01A 0.016(4) 0.053(6) 0.025(4) 0.011(4) -0.008(3) -0.013(4)
O01B 0.058(5) 0.053(5) 0.032(4) 0.017(3) 0.007(4) 0.006(4)
C01C 0.035(5) 0.031(5) 0.037(5) -0.002(4) 0.004(4) -0.014(4)
C01D 0.011(4) 0.027(5) 0.026(4) 0.012(3) -0.003(3) -0.006(3)
O01E 0.034(4) 0.028(4) 0.053(4) 0.004(3) -0.010(3) -0.003(3)
C01F 0.008(4) 0.025(4) 0.019(3) 0.005(3) -0.005(3) -0.001(3)
C01G 0.027(5) 0.016(4) 0.048(6) -0.004(4) -0.017(4) 0.001(4)
C01H 0.019(4) 0.026(5) 0.023(4) -0.010(3) -0.006(3) 0.006(3)
C01I 0.023(5) 0.014(4) 0.028(4) 0.002(3) 0.002(3) 0.007(3)
C01J 0.022(5) 0.045(6) 0.020(4) 0.003(4) -0.001(4) -0.004(4)
C01K 0.017(4) 0.027(5) 0.023(4) 0.001(3) -0.005(3) -0.010(3)
C01L 0.023(5) 0.033(5) 0.026(4) -0.001(4) -0.008(4) -0.005(4)
C01M 0.014(4) 0.051(6) 0.019(4) -0.007(4) -0.003(3) -0.007(4)
C01N 0.023(4) 0.013(4) 0.030(4) 0.003(3) -0.008(3) 0.001(3)
C01O 0.012(4) 0.054(7) 0.022(4) -0.002(4) 0.002(3) -0.001(4)
C01P 0.015(4) 0.027(5) 0.028(4) 0.008(3) -0.005(3) 0.000(3)
C01Q 0.016(4) 0.035(5) 0.020(4) -0.005(4) 0.003(3) 0.002(4)
C01R 0.012(4) 0.047(6) 0.018(4) 0.003(4) -0.005(3) -0.011(4)
C01S 0.020(4) 0.024(5) 0.028(4) -0.007(4) 0.000(4) -0.007(4)
C01T 0.031(5) 0.060(7) 0.016(4) 0.018(4) -0.012(4) -0.021(5)
C01U 0.014(4) 0.027(4) 0.017(4) -0.002(3) 0.001(3) -0.002(3)
C01V 0.025(5) 0.028(5) 0.037(5) 0.001(4) 0.004(4) -0.006(4)
C01W 0.024(5) 0.031(5) 0.038(5) 0.008(4) 0.000(4) 0.003(4)
C01X 0.068(8) 0.010(4) 0.043(5) -0.009(4) -0.019(6) 0.011(5)
C01Y 0.024(4) 0.018(4) 0.031(4) 0.003(3) -0.007(4) 0.012(3)
O01Z 0.053(5) 0.027(4) 0.082(6) 0.001(4) 0.009(5) 0.000(4)
C020 0.016(4) 0.023(4) 0.027(4) 0.000(3) -0.001(3) -0.001(3)
C021 0.023(5) 0.048(6) 0.023(4) 0.011(4) -0.003(4) -0.016(4)
C022 0.015(4) 0.049(6) 0.020(4) -0.001(4) 0.005(3) -0.005(4)
C023 0.037(6) 0.046(7) 0.051(6) 0.004(5) 0.007(5) -0.022(5)
C024 0.028(5) 0.026(5) 0.023(4) 0.005(3) -0.003(3) -0.004(4)
C025 0.020(5) 0.038(5) 0.022(4) 0.011(4) -0.006(3) -0.003(4)
C026 0.007(3) 0.030(4) 0.027(4) -0.007(3) -0.005(3) 0.006(3)
O027 0.158(11) 0.030(4) 0.026(4) -0.005(3) -0.013(5) 0.008(6)
C028 0.020(5) 0.059(7) 0.022(4) -0.013(4) -0.003(4) 0.007(4)
C029 0.020(5) 0.018(5) 0.058(6) 0.010(4) -0.003(4) 0.000(3)
C02A 0.040(6) 0.066(7) 0.039(6) -0.019(5) -0.003(5) -0.029(5)
C02B 0.020(5) 0.061(7) 0.033(5) 0.016(5) -0.001(4) 0.001(5)
C02C 0.045(6) 0.027(5) 0.040(5) 0.008(4) 0.000(5) 0.022(4)
O02D 0.061(7) 0.094(9) 0.093(8) -0.014(7) 0.034(6) -0.030(6)
C02E 0.009(3) 0.022(4) 0.017(3) -0.006(3) -0.007(3) 0.003(3)
C02F 0.020(4) 0.033(5) 0.019(4) -0.001(3) 0.000(3) 0.000(4)
C02G 0.013(4) 0.046(6) 0.028(4) -0.007(4) 0.001(3) 0.008(4)
C02H 0.015(4) 0.048(6) 0.015(4) -0.007(4) 0.005(3) -0.010(4)
C02I 0.026(5) 0.014(4) 0.049(6) 0.007(4) 0.002(4) -0.005(3)
C02J 0.035(5) 0.024(5) 0.034(5) -0.016(4) -0.016(4) 0.009(4)
C02K 0.029(5) 0.026(5) 0.049(6) -0.019(4) -0.021(5) 0.006(4)
O02L 0.074(6) 0.062(6) 0.060(5) -0.018(5) 0.015(5) -0.046(5)
C02M 0.023(5) 0.044(7) 0.061(7) 0.011(5) 0.007(5) 0.014(5)
C02N 0.021(4) 0.028(5) 0.023(4) 0.005(3) -0.005(3) -0.013(4)
C02O 0.063(7) 0.009(4) 0.058(7) 0.007(4) -0.013(6) 0.001(4)
C02P 0.026(5) 0.026(5) 0.045(6) 0.004(4) -0.016(4) -0.003(4)
C02Q 0.032(5) 0.034(5) 0.033(5) 0.014(4) -0.020(4) -0.003(4)
C02R 0.012(4) 0.047(6) 0.023(4) -0.004(4) 0.005(3) -0.003(4)
C02S 0.068(9) 0.031(6) 0.051(7) 0.002(5) -0.012(7) -0.009(6)
C02T 0.064(7) 0.013(4) 0.045(6) 0.007(4) -0.024(5) -0.009(4)
C02U 0.009(4) 0.040(5) 0.018(4) -0.008(3) 0.001(3) -0.004(3)
C02V 0.038(6) 0.030(5) 0.044(6) 0.000(4) -0.002(5) -0.008(4)
C02W 0.052(6) 0.018(5) 0.040(5) 0.003(4) -0.020(5) 0.002(4)
C02X 0.021(5) 0.035(6) 0.051(6) 0.011(5) 0.015(4) 0.007(4)
C02Y 0.013(4) 0.043(6) 0.025(4) -0.003(4) -0.002(3) 0.007(4)
C02Z 0.031(5) 0.048(7) 0.029(4) 0.008(4) -0.007(4) 0.008(5)
C030 0.020(5) 0.097(10) 0.027(5) -0.021(6) 0.005(4) -0.022(6)
O031 0.100(9) 0.050(6) 0.102(8) 0.022(6) -0.068(7) 0.002(6)
C032 0.041(6) 0.053(7) 0.030(5) 0.009(5) 0.012(4) -0.004(5)
C033 0.025(5) 0.037(6) 0.045(6) -0.009(5) 0.004(4) -0.007(4)
C034 0.028(5) 0.026(5) 0.044(6) 0.004(4) -0.016(4) -0.005(4)
O035 0.076(7) 0.040(5) 0.120(9) 0.036(5) -0.058(7) -0.004(5)
C036 0.017(4) 0.066(7) 0.015(4) 0.007(4) 0.001(3) -0.015(5)
C037 0.017(5) 0.084(9) 0.030(5) -0.025(5) 0.000(4) -0.013(5)
C038 0.028(5) 0.049(6) 0.024(4) -0.009(4) -0.006(4) 0.015(5)
C039 0.017(4) 0.051(6) 0.031(5) 0.001(4) 0.009(4) -0.005(4)
C03A 0.037(6) 0.023(5) 0.036(5) 0.008(4) -0.011(4) 0.003(4)
C03B 0.035(6) 0.077(9) 0.020(4) -0.009(5) 0.001(4) -0.035(6)
C03C 0.048(7) 0.056(7) 0.027(5) -0.008(5) -0.015(5) 0.012(5)
C03D 0.016(5) 0.042(6) 0.049(6) -0.005(5) -0.010(4) -0.005(4)
C03E 0.021(5) 0.051(7) 0.030(5) 0.007(4) 0.004(4) -0.008(4)
C03F 0.053(8) 0.044(8) 0.091(10) 0.029(7) 0.000(8) -0.002(6)
C03G 0.044(6) 0.014(5) 0.066(7) 0.008(4) -0.006(5) 0.003(4)
C03H 0.017(4) 0.058(7) 0.020(4) 0.021(4) -0.002(3) -0.014(4)
C03I 0.021(4) 0.024(5) 0.034(5) 0.009(4) -0.005(4) -0.005(3)
C03J 0.049(6) 0.019(5) 0.043(6) 0.005(4) -0.017(5) -0.009(4)
C03K 0.027(5) 0.035(6) 0.065(7) 0.021(5) -0.013(5) -0.022(4)
C03L 0.029(5) 0.053(6) 0.025(4) 0.018(4) -0.004(4) 0.000(5)
C03M 0.054(6) 0.007(4) 0.033(4) 0.006(3) -0.023(4) -0.007(4)
C03N 0.017(4) 0.041(5) 0.016(4) -0.008(3) -0.007(3) -0.007(4)
C03O 0.058(8) 0.070(9) 0.030(5) -0.010(5) -0.001(5) -0.031(7)
C03P 0.017(4) 0.067(8) 0.025(4) -0.018(5) -0.007(4) 0.007(4)
C03Q 0.064(9) 0.049(8) 0.070(9) 0.013(7) 0.002(7) 0.014(7)
C03R 0.016(4) 0.041(5) 0.015(3) 0.005(3) -0.001(3) -0.005(4)
C03S 0.025(5) 0.051(6) 0.020(4) 0.001(4) -0.005(4) 0.006(4)
C03T 0.023(5) 0.037(6) 0.031(5) -0.007(4) -0.003(4) 0.003(4)
C03U 0.046(7) 0.048(7) 0.041(6) 0.006(5) -0.019(5) -0.006(5)
O03V 0.142(11) 0.125(10) 0.044(5) 0.004(6) -0.030(6) -0.094(9)
C03W 0.040(6) 0.069(8) 0.025(5) 0.000(5) -0.010(4) -0.013(6)
C03X 0.026(5) 0.097(11) 0.026(5) -0.023(6) -0.009(4) -0.007(6)
C03Y 0.047(7) 0.032(6) 0.098(11) 0.020(7) -0.023(7) -0.011(5)
C03Z 0.046(7) 0.020(5) 0.073(8) 0.007(5) -0.011(6) -0.010(5)
C040 0.039(7) 0.088(10) 0.041(6) -0.021(6) -0.019(5) 0.029(7)
O041 0.065(6) 0.063(6) 0.080(6) 0.008(5) -0.009(5) -0.043(5)
C042 0.046(7) 0.019(5) 0.082(8) 0.014(5) -0.016(6) -0.020(5)
C043 0.033(6) 0.028(6) 0.070(8) 0.016(5) 0.006(5) 0.002(4)
C044 0.029(5) 0.032(6) 0.073(8) 0.019(5) 0.011(5) 0.000(4)
C045 0.019(5) 0.032(5) 0.069(7) 0.010(5) -0.012(5) 0.003(4)
C046 0.022(5) 0.034(5) 0.037(5) -0.001(4) 0.007(4) -0.005(4)
C047 0.051(7) 0.060(8) 0.050(7) 0.014(6) -0.014(6) -0.027(6)
C048 0.030(5) 0.038(6) 0.044(6) 0.020(5) 0.002(4) 0.010(4)
C049 0.018(5) 0.080(9) 0.021(4) -0.019(5) 0.007(4) -0.011(5)
C04A 0.097(12) 0.105(13) 0.031(6) 0.018(7) -0.010(7) -0.073(11)
C04B 0.052(7) 0.030(6) 0.078(9) 0.022(6) -0.015(7) -0.016(5)
C04C 0.080(11) 0.090(12) 0.047(7) -0.008(7) -0.006(7) -0.058(10)
C04D 0.058(7) 0.028(5) 0.044(6) 0.007(4) 0.005(5) 0.002(5)
C04E 0.060(8) 0.063(8) 0.031(5) 0.001(5) 0.001(5) 0.004(6)
C04F 0.051(7) 0.037(6) 0.063(7) 0.009(5) 0.001(6) -0.010(5)
C04G 0.084(9) 0.024(5) 0.044(6) -0.004(4) 0.006(6) -0.005(6)
C04H 0.060(8) 0.030(6) 0.071(8) 0.005(5) -0.048(7) -0.010(5)
C04I 0.053(7) 0.009(4) 0.087(9) -0.005(5) -0.031(6) -0.003(4)
C04J 0.076(9) 0.057(8) 0.042(6) -0.009(5) 0.005(6) -0.041(7)
O04K 0.064(7) 0.039(6) 0.164(12) 0.011(7) 0.016(8) -0.008(5)
C04M 0.083(11) 0.032(7) 0.132(14) 0.039(8) -0.003(10) -0.018(7)
C8 0.092(11) 0.082(11) 0.052(7) 0.000(7) 0.009(8) -0.060(10)
C6 0.073(10) 0.073(10) 0.080(10) -0.003(8) -0.026(8) -0.046(9)
O21 0.226(18) 0.174(16) 0.098(10) -0.018(11) 0.042(12) -0.098(15)

loop_
_atom_type_symbol
_atom_type_description
_atom_type_scat_dispersion_real
_atom_type_scat_dispersion_imag
_atom_type_scat_source
C C 0.0181 0.0091 'International Tables Vol C Tables 4.2.6.8 and 6.1.1.4'
H H 0.0000 0.0000 'International Tables Vol C Tables 4.2.6.8 and 6.1.1.4'
O O 0.0492 0.0322 'International Tables Vol C Tables 4.2.6.8 and 6.1.1.4'
S S 0.3331 0.5567 'International Tables Vol C Tables 4.2.6.8 and 6.1.1.4'

loop_
_geom_angle_atom_site_label_1
_geom_angle_atom_site_label_2
_geom_angle_atom_site_label_3
_geom_angle
_geom_angle_site_symmetry_1
_geom_angle_site_symmetry_3
_geom_angle_publ_flag
O009 S001 C01W 108.6(5) . . ?
O009 S001 C020 108.6(4) . . ?
O00I S001 O009 118.1(5) . . ?
O00I S001 C01W 108.6(5) . . ?
O00I S001 C020 106.8(5) . . ?
C020 S001 C01W 105.4(4) . . ?
O00A S002 O00B 118.7(5) . . ?
O00A S002 C01K 107.7(4) . . ?
O00A S002 C034 107.9(5) . . ?
O00B S002 C01K 108.4(4) . . ?
O00B S002 C034 107.3(5) . . ?
C01K S002 C034 106.3(5) . . ?
O00C S003 O00N 118.0(5) . . ?
O00C S003 C02Y 107.9(5) . . ?
O00C S003 C046 107.3(5) . . ?
O00N S003 C02Y 109.4(5) . . ?
O00N S003 C046 107.8(5) . . ?
C02Y S003 C046 105.9(5) . . ?
O00D S004 O00G 118.8(5) . . ?
O00D S004 C01P 106.9(4) . . ?
O00D S004 C02P 109.1(5) . . ?
O00G S004 C01P 106.6(4) . . ?
O00G S004 C02P 108.2(4) . . ?
C01P S004 C02P 106.7(5) . . ?
O00R S005 C022 107.4(4) . . ?
O00R S005 C048 108.4(5) . . ?
O01B S005 O00R 119.0(5) . . ?
O01B S005 C022 107.3(5) . . ?
O01B S005 C048 108.6(5) . . ?
C022 S005 C048 105.4(5) . . ?
O00J S006 O019 119.3(6) . . ?
O00J S006 C021 108.8(5) . . ?
O00J S006 C03W 108.7(5) . . ?
O019 S006 C021 107.0(5) . . ?
O019 S006 C03W 106.7(5) . . ?
C021 S006 C03W 105.4(6) . . ?
O00H S007 C01X 107.1(5) . . ?
O00H S007 C03M 108.2(5) . . ?
O027 S007 O00H 118.6(7) . . ?
O027 S007 C01X 108.3(6) . . ?
O027 S007 C03M 107.4(5) . . ?
C03M S007 C01X 106.6(5) . . ?
C02A S008 C8 104.5(8) . . ?
O03V S008 C02A 105.3(8) . . ?
O03V S008 C8 106.6(6) . . ?
O041 S008 C02A 107.8(6) . . ?
O041 S008 O03V 122.2(8) . . ?
O041 S008 C8 109.0(8) . . ?
C01S C00E C01H 117.9(8) . . ?
C01U C00E C01H 119.2(8) . . ?
C01U C00E C01S 123.0(8) . . ?
C03G O00F C029 114.7(9) . . ?
C01H C00K H00K 118.9 . . ?
C01O C00K H00K 118.9 . . ?
C01O C00K C01H 122.2(9) . . ?
C01F C00L H00L 119.5 . . ?
C01V C00L H00L 119.5 . . ?
C01V C00L C01F 120.9(9) . . ?
C014 C00M H00M 119.3 . . ?
C01L C00M H00M 119.3 . . ?
C01L C00M C014 121.4(8) . . ?
C03F O00O C023 114.9(12) . . ?
C02X O00P C02M 116.3(9) . . ?
C01I C00Q H00Q 119.6 . . ?
C01I C00Q C01Y 120.9(9) . . ?
C01Y C00Q H00Q 119.6 . . ?
C04H O00S C04G 116.1(10) . . ?
C01L C00U H00U 119.3 . . ?
C026 C00U H00U 119.3 . . ?
C026 C00U C01L 121.3(9) . . ?
C045 O00V C044 118.1(9) . . ?
C014 C00W C02U 118.2(9) . . ?
C026 C00W C014 119.6(9) . . ?
C026 C00W C02U 122.2(8) . . ?
C010 C00X C018 122.9(8) . . ?
C010 C00X C01F 119.3(8) . . ?
C01F C00X C018 117.7(8) . . ?
C018 C00Y H00Y 119.7 . . ?
C018 C00Y C01V 120.7(10) . . ?
C01V C00Y H00Y 119.7 . . ?
C011 C00Z H00Z 119.4 . . ?
C011 C00Z C01I 121.2(8) . . ?
C01I C00Z H00Z 119.4 . . ?
C00X C010 H010 119.8 . . ?
C024 C010 C00X 120.5(8) . . ?
C024 C010 H010 119.8 . . ?
C00Z C011 H011 119.8 . . ?
C00Z C011 C02E 120.4(8) . . ?
C02E C011 H011 119.8 . . ?
C02F C013 C01R 118.6(8) . . ?
C02N C013 C01R 118.6(9) . . ?
C02N C013 C02F 122.6(8) . . ?
C00M C014 C00W 119.8(8) . . ?
C00M C014 C01Q 120.4(8) . . ?
C00W C014 C01Q 119.7(8) . . ?
C04B O015 C03K 114.2(9) . . ?
C02R C016 H016 120.0 . . ?
C02R C016 C02Y 120.0(10) . . ?
C02Y C016 H016 120.0 . . ?
C02G C017 H017 119.9 . . ?
C02G C017 C03S 120.1(9) . . ?
C03S C017 H017 119.9 . . ?
C00X C018 H018 119.3 . . ?
C00Y C018 C00X 121.4(9) . . ?
C00Y C018 H018 119.3 . . ?
C021 C01A H01A 120.1 . . ?
C03R C01A H01A 120.1 . . ?
C03R C01A C021 119.8(10) . . ?
O02L C01C C03Z 116.6(10) . . ?
O21 C01C O02L 116.6(14) . . ?
O21 C01C C03Z 126.7(14) . . ?
C01F C01D H01D 120.6 . . ?
C01K C01D H01D 120.6 . . ?
C01K C01D C01F 118.7(8) . . ?
C02C O01E C03D 114.4(9) . . ?
C00L C01F C00X 119.4(8) . . ?
C00L C01F C01D 120.6(8) . . ?
C00X C01F C01D 120.0(8) . . ?
C01S C01G H01G 120.5 . . ?
C01S C01G C02K 119.0(11) . . ?
C02K C01G H01G 120.5 . . ?
C00E C01H C00K 117.5(8) . . ?
C02J C01H C00E 120.0(9) . . ?
C02J C01H C00K 122.5(9) . . ?
C00Q C01I C00Z 120.4(9) . . ?
C00Q C01I H01I 119.8 . . ?
C00Z C01I H01I 119.8 . . ?
C022 C01J H01J 120.8 . . ?
C02U C01J H01J 120.8 . . ?
C02U C01J C022 118.4(9) . . ?
C01D C01K S002 119.3(7) . . ?
C01D C01K C024 122.2(9) . . ?
C024 C01K S002 118.2(7) . . ?
C00M C01L C00U 117.8(9) . . ?
C00M C01L H01L 121.1 . . ?
C00U C01L H01L 121.1 . . ?
C02R C01M C03P 123.1(9) . . ?
C02R C01M C03S 118.7(10) . . ?
C03P C01M C03S 118.2(9) . . ?
C02E C01N H01N 119.5 . . ?
C03M C01N H01N 119.5 . . ?
C03M C01N C02E 121.0(9) . . ?
C00K C01O H01O 119.7 . . ?
C00K C01O C020 120.6(10) . . ?
C020 C01O H01O 119.7 . . ?
C025 C01P S004 120.8(7) . . ?
C025 C01P C03I 120.9(9) . . ?
C03I C01P S004 118.2(7) . . ?
C014 C01Q H01Q 120.0 . . ?
C022 C01Q C014 120.0(8) . . ?
C022 C01Q H01Q 120.0 . . ?
C025 C01R C013 117.3(8) . . ?
C025 C01R C03N 125.8(9) . . ?
C03N C01R C013 116.9(9) . . ?
C00E C01S H01S 119.4 . . ?
C01G C01S C00E 121.3(9) . . ?
C01G C01S H01S 119.4 . . ?
C021 C01T H01T 119.6 . . ?
C03H C01T H01T 119.6 . . ?
C03H C01T C021 120.9(10) . . ?
C00E C01U H01U 119.2 . . ?
C020 C01U C00E 121.5(8) . . ?
C020 C01U H01U 119.2 . . ?
C00L C01V C00Y 119.8(9) . . ?
C00L C01V H01V 120.1 . . ?
C00Y C01V H01V 120.1 . . ?
S001 C01W H01W 109.6 . . ?
C02I C01W S001 110.1(7) . . ?
C02I C01W H01W 109.6 . . ?
C02I C01W C03K 112.8(9) . . ?
C03K C01W S001 105.1(7) . . ?
C03K C01W H01W 109.6 . . ?
S007 C01X H01X 107.2 . . ?
C02W C01X S007 110.3(8) . . ?
C02W C01X H01X 107.2 . . ?
C04G C01X S007 110.1(9) . . ?
C04G C01X H01X 107.2 . . ?
C04G C01X C02W 114.4(9) . . ?
C00Q C01Y C02E 119.0(9) . . ?
C02Q C01Y C00Q 123.2(9) . . ?
C02Q C01Y C02E 117.8(8) . . ?
C01O C020 S001 121.0(8) . . ?
C01U C020 S001 119.9(7) . . ?
C01U C020 C01O 118.9(9) . . ?
C01A C021 S006 119.3(9) . . ?
C01A C021 C01T 119.6(11) . . ?
C01T C021 S006 120.9(8) . . ?
C01J C022 S005 117.6(8) . . ?
C01Q C022 S005 120.5(8) . . ?
C01Q C022 C01J 121.6(10) . . ?
O00O C023 H023 125.9 . . ?
O00O C023 C03W 108.2(10) . . ?
C03W C023 H023 125.9 . . ?
C010 C024 H024 120.4 . . ?
C01K C024 C010 119.3(9) . . ?
C01K C024 H024 120.4 . . ?
C01P C025 C01R 122.3(8) . . ?
C01P C025 H025 118.8 . . ?
C01R C025 H025 118.8 . . ?
C00U C026 C00W 120.2(8) . . ?
C00U C026 H026 119.9 . . ?
C00W C026 H026 119.9 . . ?
C03C C028 H028 118.4 . . ?
C03C C028 C049 123.1(11) . . ?
C049 C028 H028 118.4 . . ?
O00F C029 H02C 110.6 . . ?
O00F C029 H02D 110.6 . . ?
O00F C029 C034 105.7(8) . . ?
H02C C029 H02D 108.7 . . ?
C034 C029 H02C 110.6 . . ?
C034 C029 H02D 110.6 . . ?
C03B C02A S008 121.9(11) . . ?
C03O C02A S008 114.3(11) . . ?
C03O C02A C03B 123.8(15) . . ?
C032 C02B H02 119.1 . . ?
C032 C02B C03L 121.8(11) . . ?
C03L C02B H02 119.1 . . ?
O00T C02C O01E 124.9(12) . . ?
O00T C02C C02V 121.8(10) . . ?
O01E C02C C02V 113.3(9) . . ?
C011 C02E C01Y 118.1(8) . . ?
C01N C02E C011 122.7(7) . . ?
C01N C02E C01Y 119.1(8) . . ?
C013 C02F H02N 119.5 . . ?
C03T C02F C013 121.0(9) . . ?
C03T C02F H02N 119.5 . . ?
C017 C02G H02G 119.5 . . ?
C017 C02G C038 121.0(10) . . ?
C038 C02G H02G 119.5 . . ?
C03N C02H H02O 119.6 . . ?
C03N C02H C03T 120.8(9) . . ?
C03T C02H H02O 119.6 . . ?
C01W C02I H02I 118.2 . . ?
C02O C02I C01W 123.5(11) . . ?
C02O C02I H02I 118.2 . . ?
C01H C02J H02J 120.9 . . ?
C02K C02J C01H 118.2(10) . . ?
C02K C02J H02J 120.9 . . ?
C01G C02K H02K 118.2 . . ?
C02J C02K C01G 123.6(10) . . ?
C02J C02K H02K 118.2 . . ?
C01C O02L C6 118.1(11) . . ?
O00P C02M H02S 109.7 . . ?
O00P C02M H02T 109.7 . . ?
O00P C02M C048 109.6(9) . . ?
H02S C02M H02T 108.2 . . ?
C048 C02M H02S 109.7 . . ?
C048 C02M H02T 109.7 . . ?
C013 C02N H02P 118.9 . . ?
C03I C02N C013 122.3(9) . . ?
C03I C02N H02P 118.9 . . ?
C02I C02O H02A 120.0 . . ?
C02I C02O H02B 120.0 . . ?
H02A C02O H02B 120.0 . . ?
S004 C02P H02Q 108.4 . . ?
C03U C02P S004 111.6(8) . . ?
C03U C02P H02Q 108.4 . . ?
C03U C02P C044 112.9(9) . . ?
C044 C02P S004 107.1(8) . . ?
C044 C02P H02Q 108.4 . . ?
C01Y C02Q H02V 118.6 . . ?
C02T C02Q C01Y 122.8(9) . . ?
C02T C02Q H02V 118.6 . . ?
C016 C02R C01M 122.1(9) . . ?
C016 C02R H02R 119.0 . . ?
C01M C02R H02R 119.0 . . ?
H02W C02S H02X 120.0 . . ?
C02W C02S H02W 120.0 . . ?
C02W C02S H02X 120.0 . . ?
C02Q C02T H02Y 120.5 . . ?
C02Q C02T C03M 119.0(9) . . ?
C03M C02T H02Y 120.5 . . ?
C00W C02U H02U 119.1 . . ?
C01J C02U C00W 121.9(8) . . ?
C01J C02U H02U 119.1 . . ?
C02C C02V H02E 109.5 . . ?
C02C C02V H02F 109.5 . . ?
C02C C02V H02H 109.5 . . ?
H02E C02V H02F 109.5 . . ?
H02E C02V H02H 109.5 . . ?
H02F C02V H02H 109.5 . . ?
C01X C02W H02Z 116.4 . . ?
C02S C02W C01X 127.2(12) . . ?
C02S C02W H02Z 116.4 . . ?
O00P C02X C04F 111.6(10) . . ?
O02D C02X O00P 121.4(12) . . ?
O02D C02X C04F 126.9(11) . . ?
C016 C02Y S003 121.6(8) . . ?
C036 C02Y S003 118.3(8) . . ?
C036 C02Y C016 119.9(10) . . ?
H02L C02Z H02M 120.0 . . ?
C033 C02Z H02L 120.0 . . ?
C033 C02Z H02M 120.0 . . ?
C037 C030 H030 118.5 . . ?
C03O C030 H030 118.5 . . ?
C03O C030 C037 123.0(11) . . ?
C02B C032 H032 119.5 . . ?
C02B C032 C039 120.9(12) . . ?
C039 C032 H032 119.5 . . ?
C02Z C033 H033 118.0 . . ?
C02Z C033 C046 124.0(10) . . ?
C046 C033 H033 118.0 . . ?
S002 C034 H034 108.2 . . ?
C029 C034 S002 104.4(7) . . ?
C029 C034 H034 108.2 . . ?
C03A C034 S002 113.8(7) . . ?
C03A C034 C029 113.8(8) . . ?
C03A C034 H034 108.2 . . ?
C02Y C036 H036 119.1 . . ?
C02Y C036 C03S 121.9(10) . . ?
C03S C036 H036 119.1 . . ?
C03X C037 C030 126.3(11) . . ?
C03X C037 C049 119.0(12) . . ?
C049 C037 C030 114.6(13) . . ?
C02G C038 H038 120.5 . . ?
C03P C038 C02G 118.9(11) . . ?
C03P C038 H038 120.5 . . ?
C032 C039 H039 120.4 . . ?
C03E C039 C032 119.2(11) . . ?
C03E C039 H039 120.4 . . ?
C034 C03A H03F 118.7 . . ?
C03J C03A C034 122.5(10) . . ?
C03J C03A H03F 118.7 . . ?
C02A C03B H03O 118.8 . . ?
C049 C03B C02A 122.4(13) . . ?
C049 C03B H03O 118.8 . . ?
C028 C03C H03Q 120.6 . . ?
C028 C03C C040 118.7(13) . . ?
C040 C03C H03Q 120.6 . . ?
O01E C03D H03I 110.8 . . ?
O01E C03D H03J 110.8 . . ?
O01E C03D C046 104.9(8) . . ?
H03I C03D H03J 108.8 . . ?
C046 C03D H03I 110.8 . . ?
C046 C03D H03J 110.8 . . ?
C039 C03E H03Y 118.9 . . ?
C039 C03E C03R 122.2(10) . . ?
C03R C03E H03Y 118.9 . . ?
O00O C03F C04M 112.9(15) . . ?
O04K C03F O00O 123.7(14) . . ?
O04K C03F C04M 123.3(16) . . ?
O00F C03G C042 111.9(11) . . ?
O01Z C03G O00F 121.3(11) . . ?
O01Z C03G C042 126.8(11) . . ?
C01T C03H H03Z 118.9 . . ?
C01T C03H C03L 122.1(10) . . ?
C03L C03H H03Z 118.9 . . ?
C01P C03I H03K 120.8 . . ?
C02N C03I C01P 118.4(9) . . ?
C02N C03I H03K 120.8 . . ?
C03A C03J H03G 120.0 . . ?
C03A C03J H03H 120.0 . . ?
H03G C03J H03H 120.0 . . ?
O015 C03K C01W 104.7(8) . . ?
O015 C03K H03A 110.8 . . ?
O015 C03K H03B 110.8 . . ?
C01W C03K H03A 110.8 . . ?
C01W C03K H03B 110.8 . . ?
H03A C03K H03B 108.9 . . ?
C02B C03L C03H 123.9(10) . . ?
C02B C03L C03R 119.6(10) . . ?
C03H C03L C03R 116.5(11) . . ?
C01N C03M S007 120.7(8) . . ?
C01N C03M C02T 120.2(9) . . ?
C02T C03M S007 119.1(7) . . ?
C01R C03N H03N 118.2 . . ?
C02H C03N C01R 123.6(9) . . ?
C02H C03N H03N 118.2 . . ?
C02A C03O H03R 121.1 . . ?
C030 C03O C02A 117.7(13) . . ?
C030 C03O H03R 121.1 . . ?
C01M C03P H03P 118.6 . . ?
C038 C03P C01M 122.8(9) . . ?
C038 C03P H03P 118.6 . . ?
H03L C03Q H03M 120.0 . . ?
C04D C03Q H03L 120.0 . . ?
C04D C03Q H03M 120.0 . . ?
C01A C03R C03E 122.6(9) . . ?
C01A C03R C03L 121.1(9) . . ?
C03E C03R C03L 116.3(10) . . ?
C01M C03S C017 118.9(9) . . ?
C036 C03S C017 123.7(9) . . ?
C036 C03S C01M 117.3(10) . . ?
C02F C03T C02H 119.0(10) . . ?
C02F C03T H03T 120.5 . . ?
C02H C03T H03T 120.5 . . ?
C02P C03U H03U 118.8 . . ?
C04E C03U C02P 122.4(11) . . ?
C04E C03U H03U 118.8 . . ?
S006 C03W H03 108.5 . . ?
C023 C03W S006 108.7(8) . . ?
C023 C03W H03 108.5 . . ?
C047 C03W S006 110.5(8) . . ?
C047 C03W C023 112.2(11) . . ?
C047 C03W H03 108.5 . . ?
C037 C03X H03X 118.8 . . ?
C037 C03X C040 122.5(12) . . ?
C040 C03X H03X 118.8 . . ?
H03C C03Y H03D 109.5 . . ?
H03C C03Y H03E 109.5 . . ?
H03D C03Y H03E 109.5 . . ?
C04B C03Y H03C 109.5 . . ?
C04B C03Y H03D 109.5 . . ?
C04B C03Y H03E 109.5 . . ?
C01C C03Z H03S 109.5 . . ?
C01C C03Z H03V 109.5 . . ?
C01C C03Z H03W 109.5 . . ?
H03S C03Z H03V 109.5 . . ?
H03S C03Z H03W 109.5 . . ?
H03V C03Z H03W 109.5 . . ?
C03C C040 H040 120.8 . . ?
C03X C040 C03C 118.4(13) . . ?
C03X C040 H040 120.8 . . ?
C03G C042 H04A 109.5 . . ?
C03G C042 H04B 109.5 . . ?
C03G C042 H04C 109.5 . . ?
H04A C042 H04B 109.5 . . ?
H04A C042 H04C 109.5 . . ?
H04B C042 H04C 109.5 . . ?
H04D C043 H04E 109.5 . . ?
H04D C043 H04F 109.5 . . ?
H04E C043 H04F 109.5 . . ?
C045 C043 H04D 109.5 . . ?
C045 C043 H04E 109.5 . . ?
C045 C043 H04F 109.5 . . ?
O00V C044 C02P 111.4(10) . . ?
O00V C044 H04G 109.3 . . ?
O00V C044 H04H 109.3 . . ?
C02P C044 H04G 109.3 . . ?
C02P C044 H04H 109.3 . . ?
H04G C044 H04H 108.0 . . ?
O00V C045 C043 113.2(10) . . ?
O012 C045 O00V 120.9(11) . . ?
O012 C045 C043 125.9(10) . . ?
S003 C046 H046 109.0 . . ?
C033 C046 S003 111.5(7) . . ?
C033 C046 H046 109.0 . . ?
C03D C046 S003 106.0(7) . . ?
C03D C046 C033 112.4(9) . . ?
C03D C046 H046 109.0 . . ?
C03W C047 H047 118.1 . . ?
C04A C047 C03W 123.9(13) . . ?
C04A C047 H047 118.1 . . ?
S005 C048 H048 109.0 . . ?
C02M C048 S005 107.0(7) . . ?
C02M C048 H048 109.0 . . ?
C04D C048 S005 111.1(8) . . ?
C04D C048 C02M 111.7(10) . . ?
C04D C048 H048 109.0 . . ?
C028 C049 C037 118.2(12) . . ?
C03B C049 C028 123.6(10) . . ?
C03B C049 C037 118.2(12) . . ?
C047 C04A H04W 120.0 . . ?
C047 C04A H04X 120.0 . . ?
H04W C04A H04X 120.0 . . ?
O015 C04B C03Y 111.2(11) . . ?
O035 C04B O015 123.1(12) . . ?
O035 C04B C03Y 125.7(12) . . ?
H04T C04C H04U 120.0 . . ?
C04J C04C H04T 120.0 . . ?
C04J C04C H04U 120.0 . . ?
C03Q C04D C048 123.9(13) . . ?
C03Q C04D H04K 118.0 . . ?
C048 C04D H04K 118.0 . . ?
C03U C04E H04I 120.0 . . ?
C03U C04E H04J 120.0 . . ?
H04I C04E H04J 120.0 . . ?
C02X C04F H04L 109.5 . . ?
C02X C04F H04M 109.5 . . ?
C02X C04F H04N 109.5 . . ?
H04L C04F H04M 109.5 . . ?
H04L C04F H04N 109.5 . . ?
H04M C04F H04N 109.5 . . ?
O00S C04G C01X 112.6(10) . . ?
O00S C04G H04O 109.1 . . ?
O00S C04G H04P 109.1 . . ?
C01X C04G H04O 109.1 . . ?
C01X C04G H04P 109.1 . . ?
H04O C04G H04P 107.8 . . ?
O00S C04H C04I 112.6(9) . . ?
O031 C04H O00S 120.2(12) . . ?
O031 C04H C04I 126.8(12) . . ?
C04H C04I H04Q 109.5 . . ?
C04H C04I H04R 109.5 . . ?
C04H C04I H04S 109.5 . . ?
H04Q C04I H04R 109.5 . . ?
H04Q C04I H04S 109.5 . . ?
H04R C04I H04S 109.5 . . ?
C04C C04J H04V 117.6 . . ?
C04C C04J C8 124.7(17) . . ?
C8 C04J H04V 117.6 . . ?
C03F C04M H04Y 109.5 . . ?
C03F C04M H 109.5 . . ?
C03F C04M HA 109.5 . . ?
H04Y C04M H 109.5 . . ?
H04Y C04M HA 109.5 . . ?
H C04M HA 109.5 . . ?
S008 C8 H8 110.6 . . ?
C04J C8 S008 109.4(9) . . ?
C04J C8 H8 110.6 . . ?
C04J C8 C6 109.0(14) . . ?
C6 C8 S008 106.5(11) . . ?
C6 C8 H8 110.6 . . ?
O02L C6 C8 108.2(13) . . ?
O02L C6 H6A 110.1 . . ?
O02L C6 H6B 110.1 . . ?
C8 C6 H6A 110.1 . . ?
C8 C6 H6B 110.1 . . ?
H6A C6 H6B 108.4 . . ?

loop_
_geom_bond_atom_site_label_1
_geom_bond_atom_site_label_2
_geom_bond_distance
_geom_bond_site_symmetry_2
_geom_bond_publ_flag
S001 O009 1.430(8) . ?
S001 O00I 1.423(7) . ?
S001 C01W 1.804(11) . ?
S001 C020 1.770(10) . ?
S002 O00A 1.440(7) . ?
S002 O00B 1.441(7) . ?
S002 C01K 1.754(10) . ?
S002 C034 1.808(11) . ?
S003 O00C 1.435(7) . ?
S003 O00N 1.439(6) . ?
S003 C02Y 1.784(11) . ?
S003 C046 1.790(10) . ?
S004 O00D 1.452(8) . ?
S004 O00G 1.458(6) . ?
S004 C01P 1.745(10) . ?
S004 C02P 1.785(11) . ?
S005 O00R 1.445(7) . ?
S005 O01B 1.436(7) . ?
S005 C022 1.766(11) . ?
S005 C048 1.781(13) . ?
S006 O00J 1.422(8) . ?
S006 O019 1.445(7) . ?
S006 C021 1.740(12) . ?
S006 C03W 1.777(13) . ?
S007 O00H 1.444(10) . ?
S007 C01X 1.792(13) . ?
S007 O027 1.444(8) . ?
S007 C03M 1.746(10) . ?
S008 C02A 1.767(16) . ?
S008 O03V 1.465(11) . ?
S008 O041 1.457(12) . ?
S008 C8 1.806(14) . ?
C00E C01H 1.431(12) . ?
C00E C01S 1.421(12) . ?
C00E C01U 1.411(12) . ?
O00F C029 1.428(12) . ?
O00F C03G 1.327(13) . ?
C00K H00K 0.9500 . ?
C00K C01H 1.438(14) . ?
C00K C01O 1.345(16) . ?
C00L H00L 0.9500 . ?
C00L C01F 1.409(12) . ?
C00L C01V 1.381(14) . ?
C00M H00M 0.9500 . ?
C00M C014 1.392(13) . ?
C00M C01L 1.366(14) . ?
O00O C023 1.407(13) . ?
O00O C03F 1.296(19) . ?
O00P C02M 1.444(15) . ?
O00P C02X 1.374(13) . ?
C00Q H00Q 0.9500 . ?
C00Q C01I 1.362(14) . ?
C00Q C01Y 1.416(14) . ?
O00S C04G 1.416(14) . ?
O00S C04H 1.380(13) . ?
O00T C02C 1.206(13) . ?
C00U H00U 0.9500 . ?
C00U C01L 1.436(14) . ?
C00U C026 1.351(14) . ?
O00V C044 1.429(13) . ?
O00V C045 1.314(13) . ?
C00W C014 1.395(12) . ?
C00W C026 1.394(13) . ?
C00W C02U 1.429(13) . ?
C00X C010 1.405(13) . ?
C00X C018 1.421(14) . ?
C00X C01F 1.414(11) . ?
C00Y H00Y 0.9500 . ?
C00Y C018 1.367(14) . ?
C00Y C01V 1.382(14) . ?
C00Z H00Z 0.9500 . ?
C00Z C011 1.381(12) . ?
C00Z C01I 1.382(12) . ?
C010 H010 0.9500 . ?
C010 C024 1.395(14) . ?
C011 H011 0.9500 . ?
C011 C02E 1.413(11) . ?
O012 C045 1.246(13) . ?
C013 C01R 1.451(12) . ?
C013 C02F 1.428(13) . ?
C013 C02N 1.426(12) . ?
C014 C01Q 1.461(13) . ?
O015 C03K 1.458(12) . ?
O015 C04B 1.363(15) . ?
C016 H016 0.9500 . ?
C016 C02R 1.323(16) . ?
C016 C02Y 1.408(13) . ?
C017 H017 0.9500 . ?
C017 C02G 1.379(15) . ?
C017 C03S 1.437(14) . ?
C018 H018 0.9500 . ?
C01A H01A 0.9500 . ?
C01A C021 1.381(14) . ?
C01A C03R 1.376(16) . ?
C01C O02L 1.350(14) . ?
C01C C03Z 1.469(14) . ?
C01C O21 1.129(18) . ?
C01D H01D 0.9500 . ?
C01D C01F 1.416(13) . ?
C01D C01K 1.383(12) . ?
O01E C02C 1.304(13) . ?
O01E C03D 1.463(12) . ?
C01G H01G 0.9500 . ?
C01G C01S 1.348(14) . ?
C01G C02K 1.406(15) . ?
C01H C02J 1.417(13) . ?
C01I H01I 0.9500 . ?
C01J H01J 0.9500 . ?
C01J C022 1.425(14) . ?
C01J C02U 1.394(15) . ?
C01K C024 1.392(13) . ?
C01L H01L 0.9500 . ?
C01M C02R 1.411(14) . ?
C01M C03P 1.417(17) . ?
C01M C03S 1.434(14) . ?
C01N H01N 0.9500 . ?
C01N C02E 1.397(12) . ?
C01N C03M 1.364(12) . ?
C01O H01O 0.9500 . ?
C01O C020 1.425(13) . ?
C01P C025 1.356(13) . ?
C01P C03I 1.439(12) . ?
C01Q H01Q 0.9500 . ?
C01Q C022 1.350(13) . ?
C01R C025 1.390(15) . ?
C01R C03N 1.420(12) . ?
C01S H01S 0.9500 . ?
C01T H01T 0.9500 . ?
C01T C021 1.422(15) . ?
C01T C03H 1.315(17) . ?
C01U H01U 0.9500 . ?
C01U C020 1.393(12) . ?
C01V H01V 0.9500 . ?
C01W H01W 1.0000 . ?
C01W C02I 1.471(14) . ?
C01W C03K 1.534(14) . ?
C01X H01X 1.0000 . ?
C01X C02W 1.493(14) . ?
C01X C04G 1.485(14) . ?
C01Y C02E 1.434(11) . ?
C01Y C02Q 1.401(14) . ?
O01Z C03G 1.233(16) . ?
C023 H023 0.9500 . ?
C023 C03W 1.534(19) . ?
C024 H024 0.9500 . ?
C025 H025 0.9500 . ?
C026 H026 0.9500 . ?
C028 H028 0.9500 . ?
C028 C03C 1.351(17) . ?
C028 C049 1.412(16) . ?
C029 H02C 0.9900 . ?
C029 H02D 0.9900 . ?
C029 C034 1.541(14) . ?
C02A C03B 1.370(16) . ?
C02A C03O 1.346(19) . ?
C02B H02 0.9500 . ?
C02B C032 1.344(17) . ?
C02B C03L 1.393(18) . ?
C02C C02V 1.557(16) . ?
O02D C02X 1.185(15) . ?
C02F H02N 0.9500 . ?
C02F C03T 1.389(14) . ?
C02G H02G 0.9500 . ?
C02G C038 1.428(13) . ?
C02H H02O 0.9500 . ?
C02H C03N 1.327(15) . ?
C02H C03T 1.425(13) . ?
C02I H02I 0.9500 . ?
C02I C02O 1.295(15) . ?
C02J H02J 0.9500 . ?
C02J C02K 1.342(17) . ?
C02K H02K 0.9500 . ?
O02L C6 1.406(15) . ?
C02M H02S 0.9900 . ?
C02M H02T 0.9900 . ?
C02M C048 1.568(15) . ?
C02N H02P 0.9500 . ?
C02N C03I 1.340(14) . ?
C02O H02A 0.9500 . ?
C02O H02B 0.9500 . ?
C02P H02Q 1.0000 . ?
C02P C03U 1.524(15) . ?
C02P C044 1.550(15) . ?
C02Q H02V 0.9500 . ?
C02Q C02T 1.348(16) . ?
C02R H02R 0.9500 . ?
C02S H02W 0.9500 . ?
C02S H02X 0.9500 . ?
C02S C02W 1.287(19) . ?
C02T H02Y 0.9500 . ?
C02T C03M 1.426(16) . ?
C02U H02U 0.9500 . ?
C02V H02E 0.9800 . ?
C02V H02F 0.9800 . ?
C02V H02H 0.9800 . ?
C02W H02Z 0.9500 . ?
C02X C04F 1.518(17) . ?
C02Y C036 1.367(14) . ?
C02Z H02L 0.9500 . ?
C02Z H02M 0.9500 . ?
C02Z C033 1.344(15) . ?
C030 H030 0.9500 . ?
C030 C037 1.516(19) . ?
C030 C03O 1.34(2) . ?
O031 C04H 1.232(14) . ?
C032 H032 0.9500 . ?
C032 C039 1.401(16) . ?
C033 H033 0.9500 . ?
C033 C046 1.502(15) . ?
C034 H034 1.0000 . ?
C034 C03A 1.493(14) . ?
O035 C04B 1.212(16) . ?
C036 H036 0.9500 . ?
C036 C03S 1.394(16) . ?
C037 C03X 1.35(2) . ?
C037 C049 1.447(15) . ?
C038 H038 0.9500 . ?
C038 C03P 1.365(17) . ?
C039 H039 0.9500 . ?
C039 C03E 1.365(16) . ?
C03A H03F 0.9500 . ?
C03A C03J 1.278(17) . ?
C03B H03O 0.9500 . ?
C03B C049 1.369(19) . ?
C03C H03Q 0.9500 . ?
C03C C040 1.441(17) . ?
C03D H03I 0.9900 . ?
C03D H03J 0.9900 . ?
C03D C046 1.498(15) . ?
C03E H03Y 0.9500 . ?
C03E C03R 1.431(14) . ?
C03F O04K 1.21(2) . ?
C03F C04M 1.52(2) . ?
C03G C042 1.454(16) . ?
C03H H03Z 0.9500 . ?
C03H C03L 1.425(16) . ?
C03I H03K 0.9500 . ?
C03J H03G 0.9500 . ?
C03J H03H 0.9500 . ?
C03K H03A 0.9900 . ?
C03K H03B 0.9900 . ?
C03L C03R 1.434(14) . ?
C03N H03N 0.9500 . ?
C03O H03R 0.9500 . ?
C03P H03P 0.9500 . ?
C03Q H03L 0.9500 . ?
C03Q H03M 0.9500 . ?
C03Q C04D 1.346(19) . ?
C03T H03T 0.9500 . ?
C03U H03U 0.9500 . ?
C03U C04E 1.311(19) . ?
C03W H03 1.0000 . ?
C03W C047 1.528(15) . ?
C03X H03X 0.9500 . ?
C03X C040 1.42(2) . ?
C03Y H03C 0.9800 . ?
C03Y H03D 0.9800 . ?
C03Y H03E 0.9800 . ?
C03Y C04B 1.506(17) . ?
C03Z H03S 0.9800 . ?
C03Z H03V 0.9800 . ?
C03Z H03W 0.9800 . ?
C040 H040 0.9500 . ?
C042 H04A 0.9800 . ?
C042 H04B 0.9800 . ?
C042 H04C 0.9800 . ?
C043 H04D 0.9800 . ?
C043 H04E 0.9800 . ?
C043 H04F 0.9800 . ?
C043 C045 1.470(15) . ?
C044 H04G 0.9900 . ?
C044 H04H 0.9900 . ?
C046 H046 1.0000 . ?
C047 H047 0.9500 . ?
C047 C04A 1.31(2) . ?
C048 H048 1.0000 . ?
C048 C04D 1.476(15) . ?
C04A H04W 0.9500 . ?
C04A H04X 0.9500 . ?
C04C H04T 0.9500 . ?
C04C H04U 0.9500 . ?
C04C C04J 1.31(2) . ?
C04D H04K 0.9500 . ?
C04E H04I 0.9500 . ?
C04E H04J 0.9500 . ?
C04F H04L 0.9800 . ?
C04F H04M 0.9800 . ?
C04F H04N 0.9800 . ?
C04G H04O 0.9900 . ?
C04G H04P 0.9900 . ?
C04H C04I 1.483(18) . ?
C04I H04Q 0.9800 . ?
C04I H04R 0.9800 . ?
C04I H04S 0.9800 . ?
C04J H04V 0.9500 . ?
C04J C8 1.508(18) . ?
C04M H04Y 0.9800 . ?
C04M H 0.9800 . ?
C04M HA 0.9800 . ?
C8 H8 1.0000 . ?
C8 C6 1.65(3) . ?
C6 H6A 0.9900 . ?
C6 H6B 0.9900 . ?

loop_
_geom_torsion_atom_site_label_1
_geom_torsion_atom_site_label_2
_geom_torsion_atom_site_label_3
_geom_torsion_atom_site_label_4
_geom_torsion
_geom_torsion_site_symmetry_1
_geom_torsion_site_symmetry_2
_geom_torsion_site_symmetry_3
_geom_torsion_site_symmetry_4
_geom_torsion_publ_flag
S001 C01W C02I C02O 115.5(10) . . . . ?
S001 C01W C03K O015 -169.8(8) . . . . ?
S002 C01K C024 C010 -172.6(7) . . . . ?
S002 C034 C03A C03J 117.4(10) . . . . ?
S003 C02Y C036 C03S 172.6(7) . . . . ?
S004 C01P C025 C01R 171.4(7) . . . . ?
S004 C01P C03I C02N -173.6(7) . . . . ?
S004 C02P C03U C04E 109.1(13) . . . . ?
S004 C02P C044 O00V 169.3(7) . . . . ?
S005 C048 C04D C03Q 114.4(13) . . . . ?
S006 C03W C047 C04A 118.6(14) . . . . ?
S007 C01X C02W C02S 112.2(13) . . . . ?
S007 C01X C04G O00S 177.6(9) . . . . ?
S008 C02A C03B C049 173.5(8) . . . . ?
S008 C02A C03O C030 -176.0(8) . . . . ?
S008 C8 C6 O02L -173.1(11) . . . . ?
O009 S001 C01W C02I 53.5(8) . . . . ?
O009 S001 C01W C03K -68.3(8) . . . . ?
O009 S001 C020 C01O 176.4(7) . . . . ?
O009 S001 C020 C01U 1.7(9) . . . . ?
O00A S002 C01K C01D -129.1(7) . . . . ?
O00A S002 C01K C024 44.5(8) . . . . ?
O00A S002 C034 C029 63.9(7) . . . . ?
O00A S002 C034 C03A -171.4(7) . . . . ?
O00B S002 C01K C01D 0.4(9) . . . . ?
O00B S002 C01K C024 174.0(7) . . . . ?
O00B S002 C034 C029 -64.9(7) . . . . ?
O00B S002 C034 C03A 59.7(9) . . . . ?
O00C S003 C02Y C016 43.9(9) . . . . ?
O00C S003 C02Y C036 -131.3(8) . . . . ?
O00C S003 C046 C033 -171.0(7) . . . . ?
O00C S003 C046 C03D 66.4(8) . . . . ?
O00D S004 C01P C025 -131.3(8) . . . . ?
O00D S004 C01P C03I 44.7(8) . . . . ?
O00D S004 C02P C03U -173.0(8) . . . . ?
O00D S004 C02P C044 62.9(8) . . . . ?
C00E C01H C02J C02K -0.6(13) . . . . ?
C00E C01U C020 S001 171.7(6) . . . . ?
C00E C01U C020 C01O -3.2(13) . . . . ?
O00F C029 C034 S002 -166.7(7) . . . . ?
O00F C029 C034 C03A 68.7(11) . . . . ?
O00G S004 C01P C025 -3.2(9) . . . . ?
O00G S004 C01P C03I 172.7(7) . . . . ?
O00G S004 C02P C03U 56.5(9) . . . . ?
O00G S004 C02P C044 -67.6(8) . . . . ?
O00H S007 C01X C02W 52.9(9) . . . . ?
O00H S007 C01X C04G -74.3(9) . . . . ?
O00H S007 C03M C01N -7.8(10) . . . . ?
O00H S007 C03M C02T 170.9(8) . . . . ?
O00I S001 C01W C02I -176.8(8) . . . . ?
O00I S001 C01W C03K 61.4(9) . . . . ?
O00I S001 C020 C01O 48.1(9) . . . . ?
O00I S001 C020 C01U -126.7(8) . . . . ?
O00J S006 C021 C01A -0.8(9) . . . . ?
O00J S006 C021 C01T 174.4(7) . . . . ?
O00J S006 C03W C023 -71.2(9) . . . . ?
O00J S006 C03W C047 52.3(12) . . . . ?
C00K C01H C02J C02K -179.5(9) . . . . ?
C00K C01O C020 S001 -173.5(7) . . . . ?
C00K C01O C020 C01U 1.3(13) . . . . ?
C00M C014 C01Q C022 -175.4(8) . . . . ?
O00N S003 C02Y C016 173.4(7) . . . . ?
O00N S003 C02Y C036 -1.8(9) . . . . ?
O00N S003 C046 C033 61.0(9) . . . . ?
O00N S003 C046 C03D -61.6(8) . . . . ?
O00O C023 C03W S006 -169.8(8) . . . . ?
O00O C023 C03W C047 67.7(13) . . . . ?
O00P C02M C048 S005 177.9(7) . . . . ?
O00P C02M C048 C04D 56.1(13) . . . . ?
C00Q C01Y C02E C011 -1.6(13) . . . . ?
C00Q C01Y C02E C01N -177.7(9) . . . . ?
C00Q C01Y C02Q C02T 177.7(10) . . . . ?
O00R S005 C022 C01J 165.6(7) . . . . ?
O00R S005 C022 C01Q -9.4(9) . . . . ?
O00R S005 C048 C02M -71.9(8) . . . . ?
O00R S005 C048 C04D 50.4(9) . . . . ?
C00W C014 C01Q C022 0.5(12) . . . . ?
C00X C010 C024 C01K 0.7(13) . . . . ?
C00Z C011 C02E C01N 177.5(8) . . . . ?
C00Z C011 C02E C01Y 1.5(13) . . . . ?
C010 C00X C018 C00Y -179.3(9) . . . . ?
C010 C00X C01F C00L -179.7(8) . . . . ?
C010 C00X C01F C01D 1.9(12) . . . . ?
C011 C00Z C01I C00Q 2.5(14) . . . . ?
C013 C01R C025 C01P 4.0(13) . . . . ?
C013 C01R C03N C02H -3.9(13) . . . . ?
C013 C02F C03T C02H -1.7(14) . . . . ?
C013 C02N C03I C01P 0.0(14) . . . . ?
C014 C00M C01L C00U 0.0(12) . . . . ?
C014 C00W C026 C00U 1.6(12) . . . . ?
C014 C00W C02U C01J -5.5(12) . . . . ?
C014 C01Q C022 S005 172.1(6) . . . . ?
C014 C01Q C022 C01J -2.6(13) . . . . ?
C016 C02Y C036 C03S -2.7(14) . . . . ?
C017 C02G C038 C03P 0.9(13) . . . . ?
C018 C00X C010 C024 176.5(9) . . . . ?
C018 C00X C01F C00L 1.8(11) . . . . ?
C018 C00X C01F C01D -176.7(8) . . . . ?
C018 C00Y C01V C00L -1.4(14) . . . . ?
O019 S006 C021 C01A -131.0(8) . . . . ?
O019 S006 C021 C01T 44.2(9) . . . . ?
O019 S006 C03W C023 58.8(9) . . . . ?
O019 S006 C03W C047 -177.7(10) . . . . ?
O01B S005 C022 C01J 36.6(9) . . . . ?
O01B S005 C022 C01Q -138.4(8) . . . . ?
O01B S005 C048 C02M 58.8(9) . . . . ?
O01B S005 C048 C04D -179.0(8) . . . . ?
C01C O02L C6 C8 87.5(16) . . . . ?
C01D C01K C024 C010 0.9(14) . . . . ?
O01E C03D C046 S003 -163.7(7) . . . . ?
O01E C03D C046 C033 74.3(10) . . . . ?
C01F C00L C01V C00Y 2.4(14) . . . . ?
C01F C00X C010 C024 -2.0(13) . . . . ?
C01F C00X C018 C00Y -0.8(13) . . . . ?
C01F C01D C01K S002 172.4(6) . . . . ?
C01F C01D C01K C024 -1.0(13) . . . . ?
C01H C00E C01S C01G -0.7(12) . . . . ?
C01H C00E C01U C020 2.6(12) . . . . ?
C01H C00K C01O C020 1.2(14) . . . . ?
C01H C02J C02K C01G 0.1(14) . . . . ?
C01I C00Q C01Y C02E 2.1(14) . . . . ?
C01I C00Q C01Y C02Q -176.5(10) . . . . ?
C01I C00Z C011 C02E -2.0(13) . . . . ?
C01K S002 C034 C029 179.2(6) . . . . ?
C01K S002 C034 C03A -56.1(8) . . . . ?
C01K C01D C01F C00L -178.9(8) . . . . ?
C01K C01D C01F C00X -0.4(12) . . . . ?
C01L C00M C014 C00W 0.9(12) . . . . ?
C01L C00M C014 C01Q 176.8(8) . . . . ?
C01L C00U C026 C00W -0.6(13) . . . . ?
C01O C00K C01H C00E -1.8(13) . . . . ?
C01O C00K C01H C02J 177.2(9) . . . . ?
C01P S004 C02P C03U -57.9(9) . . . . ?
C01P S004 C02P C044 178.1(7) . . . . ?
C01R C013 C02F C03T -0.7(13) . . . . ?
C01R C013 C02N C03I -0.2(13) . . . . ?
C01S C00E C01H C00K 179.9(8) . . . . ?
C01S C00E C01H C02J 0.8(12) . . . . ?
C01S C00E C01U C020 -177.4(8) . . . . ?
C01S C01G C02K C02J 0.0(14) . . . . ?
C01T C03H C03L C02B 176.2(10) . . . . ?
C01T C03H C03L C03R -2.8(13) . . . . ?
C01U C00E C01H C00K -0.1(11) . . . . ?
C01U C00E C01H C02J -179.1(8) . . . . ?
C01U C00E C01S C01G 179.2(8) . . . . ?
C01V C00L C01F C00X -2.6(12) . . . . ?
C01V C00L C01F C01D 175.8(8) . . . . ?
C01V C00Y C018 C00X 0.6(14) . . . . ?
C01W S001 C020 C01O -67.3(8) . . . . ?
C01W S001 C020 C01U 117.9(8) . . . . ?
C01X S007 C03M C01N 107.1(9) . . . . ?
C01X S007 C03M C02T -74.2(9) . . . . ?
C01Y C00Q C01I C00Z -2.5(14) . . . . ?
C01Y C02Q C02T C03M -1.4(17) . . . . ?
C020 S001 C01W C02I -62.7(8) . . . . ?
C020 S001 C01W C03K 175.5(7) . . . . ?
C021 S006 C03W C023 172.3(7) . . . . ?
C021 S006 C03W C047 -64.2(11) . . . . ?
C021 C01A C03R C03E -176.3(9) . . . . ?
C021 C01A C03R C03L 1.5(14) . . . . ?
C021 C01T C03H C03L 1.5(14) . . . . ?
C022 S005 C048 C02M 173.4(7) . . . . ?
C022 S005 C048 C04D -64.4(9) . . . . ?
C022 C01J C02U C00W 3.4(13) . . . . ?
C023 O00O C03F O04K 0(2) . . . . ?
C023 O00O C03F C04M -177.4(12) . . . . ?
C023 C03W C047 C04A -120.0(16) . . . . ?
C025 C01P C03I C02N 2.3(14) . . . . ?
C025 C01R C03N C02H 177.3(9) . . . . ?
C026 C00U C01L C00M -0.1(13) . . . . ?
C026 C00W C014 C00M -1.7(11) . . . . ?
C026 C00W C014 C01Q -177.6(7) . . . . ?
C026 C00W C02U C01J 175.6(8) . . . . ?
O027 S007 C01X C02W -178.1(9) . . . . ?
O027 S007 C01X C04G 54.7(11) . . . . ?
O027 S007 C03M C01N -137.0(10) . . . . ?
O027 S007 C03M C02T 41.7(11) . . . . ?
C028 C03C C040 C03X 2.0(15) . . . . ?
C029 O00F C03G O01Z -1.2(16) . . . . ?
C029 O00F C03G C042 179.5(10) . . . . ?
C029 C034 C03A C03J -123.1(11) . . . . ?
C02A S008 C8 C04J -61.0(15) . . . . ?
C02A S008 C8 C6 -178.7(10) . . . . ?
C02A C03B C049 C028 -176.8(9) . . . . ?
C02A C03B C049 C037 4.3(14) . . . . ?
C02B C032 C039 C03E -0.7(15) . . . . ?
C02B C03L C03R C01A -177.8(9) . . . . ?
C02B C03L C03R C03E 0.2(13) . . . . ?
C02C O01E C03D C046 -170.4(9) . . . . ?
C02E C01N C03M S007 174.7(7) . . . . ?
C02E C01N C03M C02T -3.9(15) . . . . ?
C02E C01Y C02Q C02T -0.9(16) . . . . ?
C02F C013 C01R C025 -177.7(8) . . . . ?
C02F C013 C01R C03N 3.4(12) . . . . ?
C02F C013 C02N C03I 175.6(9) . . . . ?
C02G C017 C03S C01M -0.2(13) . . . . ?
C02G C017 C03S C036 178.0(9) . . . . ?
C02G C038 C03P C01M -1.8(14) . . . . ?
C02I C01W C03K O015 70.2(11) . . . . ?
C02K C01G C01S C00E 0.3(14) . . . . ?
C02M O00P C02X O02D 4.2(17) . . . . ?
C02M O00P C02X C04F -179.2(9) . . . . ?
C02M C048 C04D C03Q -126.1(13) . . . . ?
C02N C013 C01R C025 -1.7(12) . . . . ?
C02N C013 C01R C03N 179.4(8) . . . . ?
C02N C013 C02F C03T -176.5(9) . . . . ?
C02P S004 C01P C025 112.2(8) . . . . ?
C02P S004 C01P C03I -71.9(8) . . . . ?
C02Q C01Y C02E C011 177.1(9) . . . . ?
C02Q C01Y C02E C01N 0.9(13) . . . . ?
C02Q C02T C03M S007 -174.8(9) . . . . ?
C02Q C02T C03M C01N 3.9(16) . . . . ?
C02R C016 C02Y S003 -174.7(7) . . . . ?
C02R C016 C02Y C036 0.4(14) . . . . ?
C02R C01M C03P C038 -177.4(9) . . . . ?
C02R C01M C03S C017 178.4(8) . . . . ?
C02R C01M C03S C036 0.2(12) . . . . ?
C02U C00W C014 C00M 179.4(7) . . . . ?
C02U C00W C014 C01Q 3.4(11) . . . . ?
C02U C00W C026 C00U -179.5(8) . . . . ?
C02U C01J C022 S005 -174.2(7) . . . . ?
C02U C01J C022 C01Q 0.7(13) . . . . ?
C02W C01X C04G O00S 52.7(17) . . . . ?
C02X O00P C02M C048 83.6(11) . . . . ?
C02Y S003 C046 C033 -56.0(8) . . . . ?
C02Y S003 C046 C03D -178.6(7) . . . . ?
C02Y C016 C02R C01M 2.1(14) . . . . ?
C02Y C036 C03S C017 -175.9(8) . . . . ?
C02Y C036 C03S C01M 2.3(13) . . . . ?
C02Z C033 C046 S003 120.4(11) . . . . ?
C02Z C033 C046 C03D -120.8(12) . . . . ?
C030 C037 C03X C040 -177.2(10) . . . . ?
C030 C037 C049 C028 179.4(9) . . . . ?
C030 C037 C049 C03B -1.7(12) . . . . ?
C032 C02B C03L C03H -179.4(10) . . . . ?
C032 C02B C03L C03R -0.4(15) . . . . ?
C032 C039 C03E C03R 0.5(14) . . . . ?
C034 S002 C01K C01D 115.5(8) . . . . ?
C034 S002 C01K C024 -70.9(8) . . . . ?
C037 C030 C03O C02A 0.1(16) . . . . ?
C037 C03X C040 C03C -1.9(16) . . . . ?
C039 C03E C03R C01A 177.7(9) . . . . ?
C039 C03E C03R C03L -0.2(13) . . . . ?
C03B C02A C03O C030 2.5(16) . . . . ?
C03C C028 C049 C037 -1.9(14) . . . . ?
C03C C028 C049 C03B 179.2(10) . . . . ?
C03D O01E C02C O00T -3.1(17) . . . . ?
C03D O01E C02C C02V 175.4(9) . . . . ?
C03F O00O C023 C03W -179.8(11) . . . . ?
C03G O00F C029 C034 -175.0(9) . . . . ?
C03H C01T C021 S006 -173.7(7) . . . . ?
C03H C01T C021 C01A 1.4(14) . . . . ?
C03H C03L C03R C01A 1.3(13) . . . . ?
C03H C03L C03R C03E 179.2(8) . . . . ?
C03I C01P C025 C01R -4.4(14) . . . . ?
C03K O015 C04B O035 -4(2) . . . . ?
C03K O015 C04B C03Y 175.9(11) . . . . ?
C03K C01W C02I C02O -127.4(11) . . . . ?
C03L C02B C032 C039 0.7(15) . . . . ?
C03M S007 C01X C02W -62.8(9) . . . . ?
C03M S007 C01X C04G 170.1(9) . . . . ?
C03M C01N C02E C011 -174.5(9) . . . . ?
C03M C01N C02E C01Y 1.5(14) . . . . ?
C03N C01R C025 C01P -177.1(9) . . . . ?
C03N C02H C03T C02F 1.4(14) . . . . ?
C03O C02A C03B C049 -5.0(16) . . . . ?
C03O C030 C037 C03X 176.7(11) . . . . ?
C03O C030 C037 C049 -0.5(14) . . . . ?
C03P C01M C02R C016 176.7(9) . . . . ?
C03P C01M C03S C017 -0.7(12) . . . . ?
C03P C01M C03S C036 -179.0(8) . . . . ?
C03R C01A C021 S006 172.3(7) . . . . ?
C03R C01A C021 C01T -2.9(14) . . . . ?
C03S C017 C02G C038 0.1(13) . . . . ?
C03S C01M C02R C016 -2.4(13) . . . . ?
C03S C01M C03P C038 1.7(13) . . . . ?
C03T C02H C03N C01R 1.5(14) . . . . ?
C03U C02P C044 O00V 46.0(13) . . . . ?
O03V S008 C02A C03B -136.6(9) . . . . ?
O03V S008 C02A C03O 42.0(10) . . . . ?
O03V S008 C8 C04J -172.2(15) . . . . ?
O03V S008 C8 C6 70.1(14) . . . . ?
C03W S006 C021 C01A 115.7(8) . . . . ?
C03W S006 C021 C01T -69.1(8) . . . . ?
C03X C037 C049 C028 2.0(13) . . . . ?
C03X C037 C049 C03B -179.1(9) . . . . ?
C03Z C01C O02L C6 -174.5(13) . . . . ?
O041 S008 C02A C03B -4.6(10) . . . . ?
O041 S008 C02A C03O 174.0(8) . . . . ?
O041 S008 C8 C04J 54.0(16) . . . . ?
O041 S008 C8 C6 -63.6(11) . . . . ?
C044 O00V C045 O012 4.8(18) . . . . ?
C044 O00V C045 C043 -177.1(10) . . . . ?
C044 C02P C03U C04E -130.1(13) . . . . ?
C045 O00V C044 C02P 77.0(13) . . . . ?
C046 S003 C02Y C016 -70.7(9) . . . . ?
C046 S003 C02Y C036 114.1(8) . . . . ?
C048 S005 C022 C01J -79.0(8) . . . . ?
C048 S005 C022 C01Q 106.0(8) . . . . ?
C049 C028 C03C C040 -0.1(15) . . . . ?
C049 C037 C03X C040 -0.2(15) . . . . ?
C04B O015 C03K C01W -171.2(11) . . . . ?
C04C C04J C8 S008 115.8(15) . . . . ?
C04C C04J C8 C6 -128.0(16) . . . . ?
C04G O00S C04H O031 -2.9(19) . . . . ?
C04G O00S C04H C04I -176.3(11) . . . . ?
C04G C01X C02W C02S -123.1(14) . . . . ?
C04H O00S C04G C01X 88.4(13) . . . . ?
C04J C8 C6 O02L 68.9(16) . . . . ?
C8 S008 C02A C03B 111.3(10) . . . . ?
C8 S008 C02A C03O -70.1(10) . . . . ?
O21 C01C O02L C6 8(3) . . . . ?

loop_
_twin_individual_id
_twin_individual_mass_fraction_refined
1 0.5666(19)
2 0.4334(19)
